data_4025605
loop_
_publ_author_name
'Kinkini Roy'
'Chun Wang'
'Mark D. Smith'
'Perry J. Pellechia'
'Linda S. Shimizu'

_publ_section_title
;
 Alkali Metal Ions As Probes of Structure and Recognition Properties of
 Macrocyclic Pyridyl Urea Hosts
;
_journal_name_full 'Journal of Organic Chemistry'
_journal_page_first 5453
_journal_page_last 5460
_journal_paper_doi 10.1021/jo1009596
_journal_volume 75
_journal_year 2010
_chemical_formula_moiety 'C113 H182 N32 Cl4 Na6 O34, 2(Cl O4), 6(H2 O), 4(C H4 O)'
_chemical_formula_sum 'C117 H210 Cl6 N32 Na6 O52'
_chemical_formula_weight 3247.81
_chemical_name_systematic
; 
 ? 
;
_space_group_IT_number 2
_symmetry_cell_setting triclinic
_symmetry_space_group_name_Hall '-P 1'
_symmetry_space_group_name_H-M 'P -1'
_atom_sites_solution_hydrogens geom
_atom_sites_solution_primary direct
_atom_sites_solution_secondary difmap
_audit_creation_method SHELXL-97
_cell_angle_alpha 78.2280(10)
_cell_angle_beta 69.1940(10)
_cell_angle_gamma 84.7170(10)
_cell_formula_units_Z 1
_cell_length_a 14.4465(6)
_cell_length_b 15.4789(6)
_cell_length_c 19.1776(7)
_cell_measurement_reflns_used 9387
_cell_measurement_temperature 150(2)
_cell_measurement_theta_max 25.039
_cell_measurement_theta_min 2.194
_cell_volume 3923.5(3)
_computing_cell_refinement 'SAINT-Plus Version 6.45 (Bruker, 2001)'
_computing_data_collection 'SMART Version 5.625 (Bruker, 2001)'
_computing_data_reduction 'SAINT-Plus Version 6.45 (Bruker, 2001)'
_computing_molecular_graphics various
_computing_publication_material 'SHELXTL Version 6.14 (Bruker, 2000)'
_computing_structure_refinement 'SHELXL-97 (Sheldrick, 1997)'
_computing_structure_solution 'SHELXS-97 (Sheldrick, 1990)'
_diffrn_ambient_temperature 150(2)
_diffrn_measured_fraction_theta_full 0.998
_diffrn_measured_fraction_theta_max 0.998
_diffrn_measurement_device_type 'Bruker SMART APEX CCD diffractometer'
_diffrn_measurement_method 'omega scans'
_diffrn_radiation_monochromator graphite
_diffrn_radiation_source 'fine-focus sealed tube'
_diffrn_radiation_type MoK\a
_diffrn_radiation_wavelength 0.71073
_diffrn_reflns_av_R_equivalents 0.0351
_diffrn_reflns_av_sigmaI/netI 0.0270
_diffrn_reflns_limit_h_max 17
_diffrn_reflns_limit_h_min -17
_diffrn_reflns_limit_k_max 18
_diffrn_reflns_limit_k_min -18
_diffrn_reflns_limit_l_max 22
_diffrn_reflns_limit_l_min -22
_diffrn_reflns_number 63682
_diffrn_reflns_theta_full 25.08
_diffrn_reflns_theta_max 25.08
_diffrn_reflns_theta_min 1.51
_exptl_absorpt_coefficient_mu 0.218
_exptl_absorpt_correction_type none
_exptl_crystal_colour colorless
_exptl_crystal_density_diffrn 1.375
_exptl_crystal_density_method 'not measured'
_exptl_crystal_description block
_exptl_crystal_F_000 1720
_exptl_crystal_size_max 0.48
_exptl_crystal_size_mid 0.45
_exptl_crystal_size_min 0.40
_refine_diff_density_max 0.946
_refine_diff_density_min -0.580
_refine_diff_density_rms 0.062
_refine_ls_extinction_method none
_refine_ls_goodness_of_fit_ref 1.046
_refine_ls_hydrogen_treatment constr
_refine_ls_matrix_type full
_refine_ls_number_parameters 1028
_refine_ls_number_reflns 13929
_refine_ls_number_restraints 171
_refine_ls_restrained_S_all 1.059
_refine_ls_R_factor_all 0.0613
_refine_ls_R_factor_gt 0.0525
_refine_ls_shift/su_max 0.001
_refine_ls_shift/su_mean 0.000
_refine_ls_structure_factor_coef Fsqd
_refine_ls_weighting_details 'calc w=1/[\s^2^(Fo^2^)+(0.0841P)^2^+3.1607P] where P=(Fo^2^+2Fc^2^)/3'
_refine_ls_weighting_scheme calc
_refine_ls_wR_factor_gt 0.1474
_refine_ls_wR_factor_ref 0.1540
_reflns_number_gt 11634
_reflns_number_total 13929
_reflns_threshold_expression >2sigma(I)
_cod_data_source_file jo1009596_si_008.cif
_cod_data_source_block kri138m
_cod_depositor_comments
;
The following automatic conversions were performed:

'_symmetry_cell_setting' value 'Triclinic' changed to 'triclinic'
according to the built-in table from CIF Core dictionary named
'cif_core.dic' version 2.4.1 from 2010-06-29.

Automatic conversion script
Id: cif_fix_values 1646 2011-03-28 12:23:43Z adriana 
;
_cod_database_code 4025605

loop_
_symmetry_equiv_pos_as_xyz
'x, y, z'
'-x, -y, -z'

loop_
_atom_site_label
_atom_site_type_symbol
_atom_site_fract_x
_atom_site_fract_y
_atom_site_fract_z
_atom_site_U_iso_or_equiv
_atom_site_adp_type
_atom_site_occupancy
_atom_site_symmetry_multiplicity
_atom_site_calc_flag
_atom_site_refinement_flags
_atom_site_disorder_assembly
_atom_site_disorder_group
Na1 Na 0.56755(7) 0.36460(6) 0.81853(5) 0.0274(2) Uani 1 1 d . B .
Na2 Na 0.90780(7) 0.35274(6) 0.56627(5) 0.0263(2) Uani 1 1 d . . .
Na3 Na 0.73930(8) 0.51777(7) 0.65700(7) 0.0400(3) Uani 1 1 d . . .
C1 C 0.56454(17) 0.24293(16) 0.69928(12) 0.0241(5) Uani 1 1 d . B .
C2 C 0.45971(18) 0.19565(16) 0.63915(14) 0.0284(5) Uani 1 1 d . . .
H2A H 0.3954 0.1888 0.6814 0.034 Uiso 1 1 calc R . .
H2B H 0.4459 0.2150 0.5912 0.034 Uiso 1 1 calc R . .
C3 C 0.5295(2) 0.08522(16) 0.70890(14) 0.0288(5) Uani 1 1 d . . .
H3A H 0.5742 0.0326 0.7063 0.035 Uiso 1 1 calc R . .
H3B H 0.4660 0.0687 0.7503 0.035 Uiso 1 1 calc R . .
C4 C 0.5974(2) 0.09937(17) 0.56668(14) 0.0321(6) Uani 1 1 d D . .
C5 C 0.6943(2) 0.1388(2) 0.55941(16) 0.0385(6) Uani 1 1 d D . .
H5C H 0.6849 0.2025 0.5583 0.058 Uiso 1 1 calc R . .
H5D H 0.7461 0.1281 0.5124 0.058 Uiso 1 1 calc R . .
H5E H 0.7141 0.1112 0.6029 0.058 Uiso 1 1 calc R . .
C6 C 0.5684(2) 0.1409(2) 0.49745(15) 0.0427(7) Uani 1 1 d D . .
H6C H 0.5019 0.1223 0.5053 0.064 Uiso 1 1 calc R . .
H6D H 0.6159 0.1217 0.4521 0.064 Uiso 1 1 calc R . .
H6E H 0.5689 0.2054 0.4907 0.064 Uiso 1 1 calc R . .
C7 C 0.6121(2) -0.00043(18) 0.56855(17) 0.0423(7) Uani 1 1 d D . .
H7C H 0.6324 -0.0279 0.6118 0.064 Uiso 1 1 calc R . .
H7D H 0.6636 -0.0113 0.5214 0.064 Uiso 1 1 calc R . .
H7E H 0.5498 -0.0258 0.5736 0.064 Uiso 1 1 calc R . .
C8 C 0.61577(18) 0.13269(17) 0.78832(14) 0.0279(5) Uani 1 1 d . . .
H8C H 0.6654 0.1766 0.7816 0.033 Uiso 1 1 calc R . .
H8D H 0.6499 0.0743 0.7856 0.033 Uiso 1 1 calc R . .
C9 C 0.53597(18) 0.12920(16) 0.86537(13) 0.0260(5) Uani 1 1 d . . .
C10 C 0.4826(2) 0.05253(18) 0.90050(15) 0.0362(6) Uani 1 1 d . . .
H10 H 0.4989 0.0013 0.8781 0.043 Uiso 1 1 calc R . .
C11 C 0.4056(2) 0.0521(2) 0.96839(16) 0.0432(7) Uani 1 1 d . . .
H11 H 0.3668 0.0010 0.9928 0.052 Uiso 1 1 calc R . .
C12 C 0.3860(2) 0.1266(2) 1.00012(15) 0.0382(7) Uani 1 1 d . . .
H12 H 0.3329 0.1281 1.0466 0.046 Uiso 1 1 calc R . .
C13 C 0.44448(18) 0.19953(18) 0.96335(13) 0.0282(5) Uani 1 1 d . . .
C14 C 0.42889(18) 0.28104(19) 0.99898(14) 0.0320(6) Uani 1 1 d . . .
H14A H 0.4148 0.3327 0.9640 0.038 Uiso 1 1 calc R . .
H14B H 0.3709 0.2729 1.0466 0.038 Uiso 1 1 calc R . .
C15 C 0.57083(18) 0.37111(17) 0.97899(13) 0.0279(5) Uani 1 1 d . . .
C16 C 0.5430(2) 0.23125(18) 1.07131(16) 0.0359(6) Uani 1 1 d . . .
H16A H 0.5950 0.1907 1.0454 0.043 Uiso 1 1 calc R B .
H16B H 0.4844 0.1962 1.1047 0.043 Uiso 1 1 calc R . .
C17 C 0.6678(2) 0.32322(19) 1.06513(15) 0.0352(6) Uani 1 1 d . . .
H17A H 0.7207 0.2804 1.0445 0.042 Uiso 1 1 calc R B .
H17B H 0.6917 0.3576 1.0934 0.042 Uiso 1 1 calc R . .
C18A C 0.5956(2) 0.21523(17) 1.18378(16) 0.0370(6) Uani 0.782(13) 1 d PD A 1
C19A C 0.6856(6) 0.1512(4) 1.1579(3) 0.068(2) Uani 0.782(13) 1 d PD A 1
H19A H 0.6766 0.1196 1.1214 0.102 Uiso 0.782(13) 1 calc PR A 1
H19B H 0.6901 0.1086 1.2021 0.102 Uiso 0.782(13) 1 calc PR A 1
H19C H 0.7465 0.1850 1.1339 0.102 Uiso 0.782(13) 1 calc PR A 1
C20A C 0.5052(4) 0.1616(4) 1.2267(3) 0.0575(18) Uani 0.782(13) 1 d PD A 1
H20A H 0.4467 0.2009 1.2383 0.086 Uiso 0.782(13) 1 calc PR A 1
H20B H 0.5112 0.1278 1.2741 0.086 Uiso 0.782(13) 1 calc PR A 1
H20C H 0.4985 0.1209 1.1959 0.086 Uiso 0.782(13) 1 calc PR A 1
C21A C 0.6142(5) 0.2721(3) 1.2328(3) 0.0393(12) Uani 0.782(13) 1 d PD A 1
H21A H 0.6723 0.3083 1.2031 0.059 Uiso 0.782(13) 1 calc PR A 1
H21B H 0.6261 0.2342 1.2766 0.059 Uiso 0.782(13) 1 calc PR A 1
H21C H 0.5563 0.3106 1.2506 0.059 Uiso 0.782(13) 1 calc PR A 1
C18B C 0.5956(2) 0.21523(17) 1.18378(16) 0.0370(6) Uani 0.218(13) 1 d PD A 2
C19B C 0.6356(15) 0.1235(8) 1.1753(11) 0.053(5) Uiso 0.218(13) 1 d PD A 2
H19D H 0.5866 0.0897 1.1682 0.080 Uiso 0.218(13) 1 calc PR A 2
H19E H 0.6496 0.0945 1.2211 0.080 Uiso 0.218(13) 1 calc PR A 2
H19F H 0.6968 0.1264 1.1312 0.080 Uiso 0.218(13) 1 calc PR A 2
C20B C 0.4889(8) 0.2059(14) 1.2467(8) 0.044(5) Uiso 0.218(13) 1 d PD A 2
H20D H 0.4665 0.2629 1.2623 0.066 Uiso 0.218(13) 1 calc PR A 2
H20E H 0.4915 0.1618 1.2907 0.066 Uiso 0.218(13) 1 calc PR A 2
H20F H 0.4425 0.1870 1.2261 0.066 Uiso 0.218(13) 1 calc PR A 2
C21B C 0.6525(13) 0.2619(12) 1.2194(11) 0.038(5) Uiso 0.218(13) 1 d PD A 2
H21D H 0.7232 0.2620 1.1891 0.057 Uiso 0.218(13) 1 calc PR A 2
H21E H 0.6428 0.2305 1.2713 0.057 Uiso 0.218(13) 1 calc PR A 2
H21F H 0.6276 0.3228 1.2207 0.057 Uiso 0.218(13) 1 calc PR A 2
C22 C 0.70946(18) 0.46011(17) 0.96778(14) 0.0300(5) Uani 1 1 d . . .
H22A H 0.6990 0.4979 1.0059 0.036 Uiso 1 1 calc R B .
H22B H 0.6899 0.4950 0.9257 0.036 Uiso 1 1 calc R . .
C23 C 0.81805(18) 0.43464(16) 0.93756(14) 0.0271(5) Uani 1 1 d . . .
C24 C 0.87945(19) 0.43937(17) 0.97837(14) 0.0307(6) Uani 1 1 d . . .
H24 H 0.8537 0.4580 1.0260 0.037 Uiso 1 1 calc R B .
C25 C 0.9787(2) 0.41651(18) 0.94854(15) 0.0339(6) Uani 1 1 d . . .
H25 H 1.0220 0.4183 0.9757 0.041 Uiso 1 1 calc R . .
C26 C 1.01382(19) 0.39099(18) 0.87830(15) 0.0324(6) Uani 1 1 d . . .
H26 H 1.0819 0.3759 0.8562 0.039 Uiso 1 1 calc R B .
C27 C 0.94838(18) 0.38776(16) 0.84086(14) 0.0276(5) Uani 1 1 d . . .
C28 C 0.98455(19) 0.35944(17) 0.76415(14) 0.0308(6) Uani 1 1 d . . .
H28A H 0.9528 0.3976 0.7305 0.037 Uiso 1 1 calc R B .
H28B H 1.0570 0.3672 0.7405 0.037 Uiso 1 1 calc R . .
C29 C 0.91483(17) 0.24456(16) 0.72770(13) 0.0247(5) Uani 1 1 d . . .
C30 C 1.0216(2) 0.19947(18) 0.80369(15) 0.0342(6) Uani 1 1 d . . .
H30A H 1.0869 0.1930 0.7642 0.041 Uiso 1 1 calc R B .
H30B H 1.0329 0.2194 0.8459 0.041 Uiso 1 1 calc R . .
C31 C 0.9597(2) 0.08792(18) 0.76856(15) 0.0350(6) Uani 1 1 d . . .
H31A H 0.9189 0.0344 0.7876 0.042 Uiso 1 1 calc R B .
H31B H 1.0246 0.0725 0.7326 0.042 Uiso 1 1 calc R . .
C32 C 0.8905(2) 0.1014(2) 0.90669(15) 0.0397(7) Uani 1 1 d . . .
C33 C 0.7921(2) 0.1447(2) 0.90334(17) 0.0486(8) Uani 1 1 d . . .
H33A H 0.8004 0.2086 0.8860 0.073 Uiso 1 1 calc R . .
H33B H 0.7413 0.1332 0.9540 0.073 Uiso 1 1 calc R . .
H33C H 0.7718 0.1202 0.8679 0.073 Uiso 1 1 calc R . .
C34 C 0.9215(3) 0.1394(3) 0.96292(18) 0.0629(10) Uani 1 1 d . . .
H34A H 0.9897 0.1205 0.9582 0.094 Uiso 1 1 calc R . .
H34B H 0.8772 0.1180 1.0148 0.094 Uiso 1 1 calc R . .
H34C H 0.9172 0.2040 0.9516 0.094 Uiso 1 1 calc R . .
C35 C 0.8772(3) 0.0024(2) 0.9345(2) 0.0612(9) Uani 1 1 d . . .
H35A H 0.8497 -0.0215 0.9026 0.092 Uiso 1 1 calc R . .
H35B H 0.8318 -0.0088 0.9872 0.092 Uiso 1 1 calc R . .
H35C H 0.9415 -0.0263 0.9316 0.092 Uiso 1 1 calc R . .
C36 C 0.86988(18) 0.13094(16) 0.67549(13) 0.0262(5) Uani 1 1 d . . .
H36A H 0.8204 0.1758 0.6657 0.031 Uiso 1 1 calc R B .
H36B H 0.8356 0.0743 0.6995 0.031 Uiso 1 1 calc R . .
C37 C 0.94944(18) 0.12058(16) 0.60088(13) 0.0247(5) Uani 1 1 d . . .
C38 C 1.0086(2) 0.04426(17) 0.59558(15) 0.0326(6) Uani 1 1 d . . .
H38 H 0.9973 -0.0027 0.6380 0.039 Uiso 1 1 calc R B .
C39 C 1.0834(2) 0.03771(18) 0.52831(16) 0.0393(7) Uani 1 1 d . . .
H39 H 1.1256 -0.0132 0.5239 0.047 Uiso 1 1 calc R . .
C40 C 1.0966(2) 0.10614(18) 0.46711(15) 0.0334(6) Uani 1 1 d . . .
H40 H 1.1474 0.1028 0.4199 0.040 Uiso 1 1 calc R B .
C41 C 1.03402(17) 0.17984(16) 0.47597(13) 0.0254(5) Uani 1 1 d . . .
C42 C 1.04722(18) 0.25626(17) 0.41065(13) 0.0275(5) Uani 1 1 d . . .
H42A H 1.0630 0.3094 0.4252 0.033 Uiso 1 1 calc R B .
H42B H 1.1044 0.2430 0.3667 0.033 Uiso 1 1 calc R . .
C43 C 0.90328(17) 0.34901(16) 0.40350(12) 0.0244(5) Uani 1 1 d . . .
C44 C 0.9437(2) 0.21725(16) 0.34167(14) 0.0314(6) Uani 1 1 d . . .
H44A H 1.0084 0.1933 0.3119 0.038 Uiso 1 1 calc R B .
H44B H 0.9035 0.1669 0.3760 0.038 Uiso 1 1 calc R . .
C45 C 0.80568(18) 0.30408(18) 0.33498(15) 0.0318(6) Uani 1 1 d . . .
H45A H 0.7604 0.2582 0.3715 0.038 Uiso 1 1 calc R B .
H45B H 0.7712 0.3374 0.3011 0.038 Uiso 1 1 calc R . .
C46 C 0.95884(19) 0.31370(18) 0.21589(14) 0.0310(6) Uani 1 1 d . . .
C47 C 1.0346(2) 0.3702(2) 0.22352(17) 0.0479(8) Uani 1 1 d . . .
H47A H 1.0001 0.4128 0.2561 0.072 Uiso 1 1 calc R . .
H47B H 1.0737 0.4019 0.1732 0.072 Uiso 1 1 calc R . .
H47C H 1.0786 0.3322 0.2461 0.072 Uiso 1 1 calc R . .
C48 C 1.0128(3) 0.2463(2) 0.16598(17) 0.0565(9) Uani 1 1 d . . .
H48A H 1.0501 0.2041 0.1921 0.085 Uiso 1 1 calc R . .
H48B H 1.0586 0.2768 0.1178 0.085 Uiso 1 1 calc R . .
H48C H 0.9644 0.2147 0.1561 0.085 Uiso 1 1 calc R . .
C49 C 0.8949(2) 0.3730(2) 0.17676(17) 0.0510(8) Uani 1 1 d . . .
H49A H 0.8439 0.3378 0.1738 0.076 Uiso 1 1 calc R . .
H49B H 0.9364 0.3998 0.1254 0.076 Uiso 1 1 calc R . .
H49C H 0.8633 0.4195 0.2059 0.076 Uiso 1 1 calc R . .
C50 C 0.76299(18) 0.44373(16) 0.38838(14) 0.0273(5) Uani 1 1 d . . .
H50A H 0.7723 0.4824 0.3386 0.033 Uiso 1 1 calc R B .
H50B H 0.7831 0.4768 0.4196 0.033 Uiso 1 1 calc R . .
C51 C 0.65476(17) 0.42152(15) 0.42701(13) 0.0245(5) Uani 1 1 d . . .
C52 C 0.59293(19) 0.42572(17) 0.38510(14) 0.0293(5) Uani 1 1 d . . .
H52 H 0.6184 0.4415 0.3313 0.035 Uiso 1 1 calc R B .
C53 C 0.49393(19) 0.40671(18) 0.42244(15) 0.0330(6) Uani 1 1 d . . .
H53 H 0.4505 0.4085 0.3948 0.040 Uiso 1 1 calc R . .
C54 C 0.45923(18) 0.38510(17) 0.50071(14) 0.0294(5) Uani 1 1 d . . .
H54 H 0.3912 0.3732 0.5279 0.035 Uiso 1 1 calc R B .
C55 C 0.52512(17) 0.38109(15) 0.53896(13) 0.0242(5) Uani 1 1 d . . .
C56 C 0.48989(18) 0.35570(16) 0.62481(14) 0.0273(5) Uani 1 1 d . . .
H56A H 0.5203 0.3947 0.6453 0.033 Uiso 1 1 calc R B .
H56B H 0.4171 0.3641 0.6457 0.033 Uiso 1 1 calc R . .
N1 N 0.51623(15) 0.26382(13) 0.64861(11) 0.0249(4) Uani 1 1 d . B .
N2 N 0.51166(15) 0.11136(13) 0.63755(11) 0.0280(5) Uani 1 1 d . . .
N3 N 0.57458(15) 0.15657(13) 0.72685(11) 0.0262(4) Uani 1 1 d . . .
N4 N 0.51822(14) 0.20223(13) 0.89619(11) 0.0253(4) Uani 1 1 d . . .
N5 N 0.51643(16) 0.29768(15) 1.01539(11) 0.0307(5) Uani 1 1 d . . .
N6 N 0.57944(15) 0.27618(14) 1.11625(11) 0.0276(4) Uani 1 1 d . A .
N7 N 0.64608(15) 0.38282(15) 1.00273(11) 0.0301(5) Uani 1 1 d . . .
N8 N 0.85144(15) 0.40851(13) 0.86995(11) 0.0267(4) Uani 1 1 d . . .
N9 N 0.96170(15) 0.26716(14) 0.77137(12) 0.0287(5) Uani 1 1 d . . .
N10 N 0.97467(17) 0.11466(15) 0.83161(12) 0.0332(5) Uani 1 1 d . . .
N11 N 0.91024(15) 0.15750(14) 0.72784(11) 0.0276(5) Uani 1 1 d . . .
N12 N 0.96169(14) 0.18819(13) 0.54201(11) 0.0232(4) Uani 1 1 d . . .
N13 N 0.96020(15) 0.27569(13) 0.38768(11) 0.0262(4) Uani 1 1 d . . .
N14 N 0.89367(15) 0.26171(14) 0.29006(11) 0.0276(4) Uani 1 1 d . . .
N15 N 0.82698(15) 0.36476(14) 0.37694(11) 0.0268(4) Uani 1 1 d . . .
N16 N 0.62167(14) 0.39839(13) 0.50319(11) 0.0235(4) Uani 1 1 d . . .
O1 O 0.60284(12) 0.30052(11) 0.71677(9) 0.0269(4) Uani 1 1 d . . .
O2 O 0.55198(13) 0.42441(12) 0.92711(10) 0.0320(4) Uani 1 1 d . B .
O3 O 0.87288(12) 0.30097(11) 0.69179(9) 0.0278(4) Uani 1 1 d . . .
O4 O 0.92190(12) 0.40044(11) 0.43907(9) 0.0264(4) Uani 1 1 d . . .
O5 O 0.55897(13) 0.51123(12) 0.73635(10) 0.0343(4) Uani 1 1 d . B .
H5A H 0.4976 0.5073 0.7473 0.054(10) Uiso 1 1 d R . .
H5B H 0.5611 0.5433 0.7661 0.058(11) Uiso 1 1 d R . .
O6 O 0.73528(13) 0.40852(13) 0.77169(10) 0.0355(4) Uani 1 1 d . B .
H6A H 0.7607 0.4101 0.8046 0.042(9) Uiso 1 1 d R . .
H6B H 0.7758 0.3717 0.7497 0.056(10) Uiso 1 1 d R . .
O7 O 0.91041(13) 0.50422(12) 0.58202(10) 0.0332(4) Uani 1 1 d . . .
H7A H 0.9579 0.5263 0.5873 0.088(15) Uiso 1 1 d R . .
H7B H 0.9101 0.5301 0.5391 0.074(13) Uiso 1 1 d R . .
O8 O 0.73915(12) 0.39702(12) 0.59744(10) 0.0303(4) Uani 1 1 d . . .
H8A H 0.7082 0.4020 0.5670 0.053(10) Uiso 1 1 d R . .
H8B H 0.6999 0.3638 0.6342 0.065(11) Uiso 1 1 d R . .
Cl1 Cl 0.30687(4) 0.42374(4) 0.83436(3) 0.03056(15) Uani 1 1 d D . .
O11 O 0.39221(14) 0.36704(14) 0.82899(13) 0.0475(5) Uani 1 1 d D . .
O12 O 0.23655(16) 0.40531(17) 0.90910(11) 0.0567(6) Uani 1 1 d D . .
O13 O 0.26429(15) 0.40993(16) 0.78088(11) 0.0488(5) Uani 1 1 d D . .
O14 O 0.33755(17) 0.51374(13) 0.81663(15) 0.0561(6) Uani 1 1 d D . .
Cl2A Cl 0.82104(7) 0.66658(7) 0.45436(7) 0.0355(2) Uani 0.75 1 d PD B 3
O21A O 0.7572(2) 0.6085(2) 0.51807(16) 0.0565(8) Uani 0.75 1 d PD B 3
O22A O 0.9224(4) 0.6349(4) 0.4434(5) 0.0599(12) Uani 0.75 1 d PD . 3
O23A O 0.7968(5) 0.6635(6) 0.3902(4) 0.0654(10) Uani 0.75 1 d PD B 3
O24A O 0.8152(4) 0.7549(2) 0.4665(3) 0.0936(15) Uani 0.75 1 d PD B 3
Cl2B Cl 0.8328(5) 0.6952(4) 0.4258(4) 0.095(2) Uiso 0.25 1 d PD C 4
O21B O 0.8847(10) 0.7732(7) 0.3771(7) 0.109(5) Uiso 0.25 1 d PD C 4
O22B O 0.9062(14) 0.6318(14) 0.4409(15) 0.0599(12) Uani 0.25 1 d PD . 4
O23B O 0.7818(18) 0.6630(18) 0.3863(12) 0.0654(10) Uani 0.25 1 d PD C 4
O24B O 0.7662(10) 0.7162(10) 0.4957(6) 0.100 Uiso 0.25 1 d PD C 4
Cl3A Cl 0.7536(5) 0.8932(4) 0.7735(4) 0.0339(5) Uani 0.35 1 d PD D 6
O31A O 0.6998(6) 0.9354(5) 0.7246(4) 0.058(2) Uiso 0.35 1 d PD D 6
O32A O 0.8562(4) 0.8849(5) 0.7286(4) 0.0490(17) Uiso 0.35 1 d PD D 6
O33A O 0.7452(4) 0.9494(4) 0.8252(3) 0.0430(13) Uiso 0.35 1 d PD D 6
O34A O 0.7157(5) 0.8088(4) 0.8143(4) 0.0479(15) Uiso 0.35 1 d PD D 6
Cl3B Cl 0.7562(5) 0.8843(5) 0.7624(4) 0.0339(5) Uani 0.40 1 d PD E 7
O31B O 0.7303(6) 0.9282(5) 0.6978(4) 0.052(2) Uiso 0.40 1 d PD E 7
O32B O 0.8529(4) 0.9099(4) 0.7540(4) 0.0406(13) Uiso 0.40 1 d PD E 7
O33B O 0.6808(5) 0.9073(5) 0.8263(3) 0.0589(19) Uiso 0.40 1 d PD E 7
O34B O 0.7563(7) 0.7911(5) 0.7716(6) 0.082(3) Uiso 0.40 1 d PD E 7
Cl3C Cl 0.7494(6) 0.8902(6) 0.7632(5) 0.0339(5) Uani 0.25 1 d PD F 8
O31C O 0.7482(7) 0.9519(6) 0.6955(4) 0.032(2) Uiso 0.25 1 d PD F 8
O32C O 0.8207(7) 0.9202(6) 0.7894(6) 0.052(2) Uiso 0.25 1 d PD F 8
O33C O 0.6534(6) 0.8966(7) 0.8169(5) 0.053(3) Uiso 0.25 1 d PD F 8
O34C O 0.7697(7) 0.8040(5) 0.7447(6) 0.040(2) Uiso 0.25 1 d PD F 8
O9A O 0.7414(4) 0.6300(4) 0.7221(3) 0.0668(14) Uiso 0.50 1 d P B 9
O9B O 0.7285(4) 0.6520(4) 0.6905(3) 0.0603(13) Uiso 0.50 1 d PD B 10
C9B C 0.6931(7) 0.7266(6) 0.6520(5) 0.085(3) Uiso 0.50 1 d PD B 10
O1S O 0.57553(15) 0.59521(14) 0.84356(12) 0.0448(5) Uani 1 1 d . . .
H1SA H 0.5635 0.5487 0.8764 0.067 Uiso 1 1 d R . .
H1SB H 0.5275 0.6306 0.8564 0.067 Uiso 1 1 d R . .
O2S O 0.86365(16) 0.00551(15) 0.15425(13) 0.0516(5) Uani 1 1 d . . .
H2S1 H 0.8600 0.0377 0.1855 0.077 Uiso 1 1 d R . .
H2S2 H 0.9138 -0.0258 0.1559 0.077 Uiso 1 1 d R . .
O3S O 0.8324(2) 0.09058(18) 0.27628(16) 0.0712(7) Uani 1 1 d . . .
H3S1 H 0.8454 0.1406 0.2806 0.107 Uiso 1 1 d R . .
H3S2 H 0.7737 0.0762 0.3021 0.107 Uiso 1 1 d R . .
O4S O 0.33489(18) 0.01315(17) 0.63997(15) 0.0633(7) Uani 1 1 d . . .
H4S H 0.3853 0.0334 0.6426 0.095 Uiso 1 1 d R . .
C4S C 0.2758(3) 0.0881(3) 0.6232(2) 0.0638(10) Uani 1 1 d . . .
H4S1 H 0.2548 0.1210 0.6651 0.096 Uiso 1 1 calc R . .
H4S2 H 0.2173 0.0684 0.6167 0.096 Uiso 1 1 calc R . .
H4S3 H 0.3147 0.1264 0.5763 0.096 Uiso 1 1 calc R . .
O5SA O 0.2944(4) 0.1058(4) 0.8056(3) 0.0657(15) Uiso 0.50 1 d PD G 11
H5SA H 0.2487 0.0695 0.8193 0.099 Uiso 0.50 1 d PR G 11
C5SA C 0.2573(7) 0.1659(6) 0.8590(5) 0.0523(12) Uiso 0.50 1 d PD G 11
H5S1 H 0.2193 0.1329 0.9091 0.078 Uiso 0.50 1 calc PR G 11
H5S2 H 0.2145 0.2113 0.8415 0.078 Uiso 0.50 1 calc PR G 11
H5S3 H 0.3132 0.1940 0.8626 0.078 Uiso 0.50 1 calc PR G 11
O5SB O 0.2987(4) 0.0811(4) 0.8349(3) 0.0627(15) Uiso 0.50 1 d PD H 12
H5SB H 0.2507 0.0642 0.8265 0.094 Uiso 0.50 1 d PR H 12
C5SB C 0.2718(7) 0.1735(6) 0.8399(5) 0.0523(12) Uiso 0.50 1 d PD H 12
H5S4 H 0.2200 0.1769 0.8889 0.078 Uiso 0.50 1 calc PR H 12
H5S5 H 0.2473 0.2007 0.7988 0.078 Uiso 0.50 1 calc PR H 12
H5S6 H 0.3302 0.2048 0.8354 0.078 Uiso 0.50 1 calc PR H 12

loop_
_atom_site_aniso_label
_atom_site_aniso_U_11
_atom_site_aniso_U_22
_atom_site_aniso_U_33
_atom_site_aniso_U_23
_atom_site_aniso_U_13
_atom_site_aniso_U_12
Na1 0.0291(5) 0.0293(5) 0.0267(5) -0.0093(4) -0.0108(4) -0.0002(4)
Na2 0.0280(5) 0.0272(5) 0.0234(5) -0.0046(4) -0.0086(4) -0.0009(4)
Na3 0.0311(6) 0.0369(6) 0.0517(7) -0.0125(5) -0.0119(5) 0.0003(5)
C1 0.0236(12) 0.0269(13) 0.0185(11) -0.0072(9) -0.0012(9) -0.0022(10)
C2 0.0288(13) 0.0274(13) 0.0311(13) -0.0076(10) -0.0108(10) -0.0038(10)
C3 0.0365(14) 0.0223(12) 0.0294(13) -0.0052(10) -0.0123(11) -0.0050(10)
C4 0.0392(15) 0.0295(14) 0.0295(13) -0.0112(11) -0.0107(11) -0.0013(11)
C5 0.0355(15) 0.0419(16) 0.0370(14) -0.0169(12) -0.0055(12) -0.0020(12)
C6 0.0549(18) 0.0455(17) 0.0295(14) -0.0121(12) -0.0148(13) 0.0023(14)
C7 0.0554(18) 0.0330(15) 0.0419(16) -0.0171(12) -0.0156(14) 0.0008(13)
C8 0.0296(13) 0.0267(13) 0.0305(13) -0.0071(10) -0.0142(10) 0.0033(10)
C9 0.0282(13) 0.0267(13) 0.0270(12) -0.0030(10) -0.0156(10) 0.0013(10)
C10 0.0487(17) 0.0301(14) 0.0326(14) -0.0030(11) -0.0179(12) -0.0052(12)
C11 0.0511(18) 0.0394(16) 0.0366(15) 0.0032(12) -0.0128(13) -0.0203(14)
C12 0.0351(15) 0.0525(18) 0.0250(13) -0.0025(12) -0.0079(11) -0.0119(13)
C13 0.0248(12) 0.0383(14) 0.0242(12) -0.0058(10) -0.0114(10) -0.0017(11)
C14 0.0248(13) 0.0450(16) 0.0279(13) -0.0121(11) -0.0078(10) -0.0019(11)
C15 0.0259(12) 0.0358(14) 0.0239(12) -0.0142(11) -0.0073(10) 0.0046(11)
C16 0.0446(16) 0.0310(14) 0.0387(15) -0.0105(12) -0.0209(13) 0.0024(12)
C17 0.0309(14) 0.0406(16) 0.0342(14) -0.0032(12) -0.0134(11) -0.0008(12)
C18A 0.0476(16) 0.0269(14) 0.0428(15) 0.0009(12) -0.0272(13) -0.0008(12)
C19A 0.091(5) 0.054(3) 0.067(3) -0.013(3) -0.045(3) 0.039(3)
C20A 0.080(3) 0.046(3) 0.054(3) 0.017(2) -0.041(3) -0.029(3)
C21A 0.049(3) 0.041(2) 0.031(2) 0.0019(16) -0.020(2) -0.009(2)
C18B 0.0476(16) 0.0269(14) 0.0428(15) 0.0009(12) -0.0272(13) -0.0008(12)
C22 0.0315(14) 0.0314(14) 0.0291(13) -0.0076(10) -0.0119(11) -0.0015(11)
C23 0.0290(13) 0.0256(13) 0.0273(12) -0.0040(10) -0.0099(10) -0.0046(10)
C24 0.0348(14) 0.0329(14) 0.0273(12) -0.0079(10) -0.0118(11) -0.0050(11)
C25 0.0331(14) 0.0389(15) 0.0365(14) -0.0083(12) -0.0180(11) -0.0070(12)
C26 0.0271(13) 0.0335(14) 0.0387(14) -0.0088(11) -0.0121(11) -0.0030(11)
C27 0.0280(13) 0.0255(13) 0.0297(12) -0.0045(10) -0.0100(10) -0.0040(10)
C28 0.0291(13) 0.0343(14) 0.0297(13) -0.0084(11) -0.0090(10) -0.0032(11)
C29 0.0233(12) 0.0291(13) 0.0199(11) -0.0061(10) -0.0050(9) 0.0029(10)
C30 0.0316(14) 0.0412(16) 0.0363(14) -0.0121(12) -0.0189(11) 0.0081(12)
C31 0.0423(15) 0.0321(14) 0.0353(14) -0.0099(11) -0.0200(12) 0.0114(12)
C32 0.0459(17) 0.0414(16) 0.0315(14) -0.0038(12) -0.0161(12) 0.0053(13)
C33 0.0422(17) 0.056(2) 0.0382(16) -0.0020(14) -0.0076(13) 0.0063(15)
C34 0.073(2) 0.087(3) 0.0334(16) -0.0123(17) -0.0234(16) -0.005(2)
C35 0.062(2) 0.051(2) 0.058(2) 0.0092(16) -0.0170(17) 0.0041(17)
C36 0.0282(13) 0.0261(13) 0.0248(12) -0.0037(10) -0.0096(10) -0.0025(10)
C37 0.0278(12) 0.0236(12) 0.0258(12) -0.0058(10) -0.0119(10) -0.0019(10)
C38 0.0436(15) 0.0233(13) 0.0308(13) -0.0042(10) -0.0139(12) 0.0028(11)
C39 0.0460(17) 0.0279(14) 0.0423(15) -0.0107(12) -0.0143(13) 0.0134(12)
C40 0.0322(14) 0.0336(14) 0.0319(13) -0.0116(11) -0.0064(11) 0.0058(11)
C41 0.0232(12) 0.0281(13) 0.0266(12) -0.0071(10) -0.0098(10) -0.0001(10)
C42 0.0237(12) 0.0301(13) 0.0256(12) -0.0045(10) -0.0053(10) 0.0002(10)
C43 0.0239(12) 0.0262(12) 0.0190(11) -0.0028(9) -0.0025(9) -0.0040(10)
C44 0.0466(16) 0.0228(13) 0.0254(12) -0.0046(10) -0.0136(11) 0.0009(11)
C45 0.0267(13) 0.0388(15) 0.0331(13) -0.0159(11) -0.0081(11) -0.0048(11)
C46 0.0326(14) 0.0353(14) 0.0236(12) -0.0034(10) -0.0099(10) 0.0021(11)
C47 0.0452(17) 0.060(2) 0.0323(15) 0.0070(14) -0.0097(13) -0.0193(15)
C48 0.069(2) 0.059(2) 0.0315(15) -0.0133(14) -0.0056(15) 0.0150(17)
C49 0.0469(18) 0.067(2) 0.0372(16) 0.0019(15) -0.0207(14) 0.0070(16)
C50 0.0275(13) 0.0264(13) 0.0274(12) -0.0037(10) -0.0098(10) -0.0001(10)
C51 0.0266(12) 0.0204(12) 0.0272(12) -0.0062(9) -0.0103(10) 0.0037(10)
C52 0.0331(14) 0.0306(14) 0.0266(12) -0.0055(10) -0.0141(11) 0.0043(11)
C53 0.0324(14) 0.0357(15) 0.0378(14) -0.0081(11) -0.0210(12) 0.0047(11)
C54 0.0239(12) 0.0291(13) 0.0354(13) -0.0063(11) -0.0107(10) 0.0018(10)
C55 0.0262(12) 0.0174(11) 0.0288(12) -0.0056(9) -0.0089(10) 0.0021(9)
C56 0.0268(13) 0.0250(13) 0.0288(12) -0.0066(10) -0.0076(10) 0.0017(10)
N1 0.0288(11) 0.0212(10) 0.0257(10) -0.0056(8) -0.0098(8) -0.0020(8)
N2 0.0337(11) 0.0240(11) 0.0283(11) -0.0069(8) -0.0114(9) -0.0035(9)
N3 0.0331(11) 0.0225(10) 0.0253(10) -0.0058(8) -0.0115(9) -0.0022(9)
N4 0.0234(10) 0.0307(11) 0.0238(10) -0.0046(8) -0.0106(8) -0.0011(8)
N5 0.0315(11) 0.0372(12) 0.0269(11) -0.0079(9) -0.0130(9) -0.0025(9)
N6 0.0298(11) 0.0265(11) 0.0296(11) -0.0051(9) -0.0143(9) 0.0003(9)
N7 0.0271(11) 0.0375(12) 0.0264(10) -0.0050(9) -0.0101(9) -0.0027(9)
N8 0.0284(11) 0.0278(11) 0.0257(10) -0.0057(8) -0.0100(9) -0.0043(9)
N9 0.0310(11) 0.0289(11) 0.0302(11) -0.0078(9) -0.0151(9) 0.0036(9)
N10 0.0378(12) 0.0324(12) 0.0351(12) -0.0098(9) -0.0201(10) 0.0095(10)
N11 0.0327(11) 0.0266(11) 0.0270(10) -0.0073(8) -0.0146(9) 0.0061(9)
N12 0.0224(10) 0.0242(10) 0.0256(10) -0.0070(8) -0.0099(8) -0.0010(8)
N13 0.0303(11) 0.0260(11) 0.0229(10) -0.0062(8) -0.0096(8) 0.0022(9)
N14 0.0309(11) 0.0275(11) 0.0252(10) -0.0077(8) -0.0091(9) -0.0006(9)
N15 0.0251(10) 0.0300(11) 0.0282(10) -0.0124(9) -0.0094(8) 0.0015(9)
N16 0.0251(10) 0.0211(10) 0.0261(10) -0.0069(8) -0.0103(8) 0.0024(8)
O1 0.0317(9) 0.0253(9) 0.0248(8) -0.0080(7) -0.0080(7) -0.0055(7)
O2 0.0375(10) 0.0346(10) 0.0288(9) -0.0091(8) -0.0168(8) 0.0035(8)
O3 0.0324(9) 0.0276(9) 0.0240(8) -0.0050(7) -0.0117(7) 0.0043(7)
O4 0.0283(9) 0.0271(9) 0.0256(8) -0.0082(7) -0.0091(7) -0.0024(7)
O5 0.0309(10) 0.0365(10) 0.0396(10) -0.0108(8) -0.0155(8) 0.0006(8)
O6 0.0300(10) 0.0472(12) 0.0377(10) -0.0216(9) -0.0163(8) 0.0083(9)
O7 0.0305(10) 0.0336(10) 0.0358(10) -0.0042(8) -0.0116(8) -0.0062(8)
O8 0.0263(9) 0.0387(10) 0.0268(9) -0.0022(8) -0.0108(8) -0.0077(8)
Cl1 0.0247(3) 0.0342(3) 0.0333(3) -0.0065(3) -0.0108(2) 0.0009(2)
O11 0.0323(11) 0.0459(12) 0.0713(14) -0.0153(11) -0.0264(10) 0.0092(9)
O12 0.0479(13) 0.0802(17) 0.0358(11) -0.0137(11) -0.0030(10) -0.0107(12)
O13 0.0398(11) 0.0722(15) 0.0413(11) -0.0106(10) -0.0221(9) -0.0024(10)
O14 0.0513(13) 0.0339(12) 0.0838(17) -0.0066(11) -0.0263(12) -0.0022(10)
Cl2A 0.0300(5) 0.0304(5) 0.0545(6) -0.0051(5) -0.0266(4) 0.0010(4)
O21A 0.0335(15) 0.085(2) 0.0489(17) 0.0064(16) -0.0201(13) -0.0059(15)
O22A 0.029(2) 0.0764(18) 0.0742(17) 0.0051(14) -0.0265(18) -0.0087(17)
O23A 0.047(3) 0.097(2) 0.0645(17) -0.0069(15) -0.0364(16) -0.0104(19)
O24A 0.115(3) 0.0331(18) 0.180(5) -0.035(2) -0.103(3) 0.010(2)
O22B 0.029(2) 0.0764(18) 0.0742(17) 0.0051(14) -0.0265(18) -0.0087(17)
O23B 0.047(3) 0.097(2) 0.0645(17) -0.0069(15) -0.0364(16) -0.0104(19)
Cl3A 0.0307(5) 0.0338(8) 0.0336(10) -0.0072(6) -0.0071(6) 0.0038(5)
Cl3B 0.0307(5) 0.0338(8) 0.0336(10) -0.0072(6) -0.0071(6) 0.0038(5)
Cl3C 0.0307(5) 0.0338(8) 0.0336(10) -0.0072(6) -0.0071(6) 0.0038(5)
O1S 0.0501(12) 0.0393(11) 0.0469(12) -0.0166(9) -0.0173(10) 0.0116(9)
O2S 0.0483(13) 0.0498(13) 0.0637(14) -0.0155(11) -0.0278(11) 0.0104(10)
O3S 0.0678(17) 0.0621(16) 0.0872(19) -0.0293(14) -0.0190(14) -0.0148(13)
O4S 0.0560(15) 0.0604(16) 0.0776(17) -0.0189(13) -0.0223(13) -0.0113(12)
C4S 0.051(2) 0.065(2) 0.084(3) -0.022(2) -0.0304(19) 0.0025(18)

loop_
_atom_type_symbol
_atom_type_description
_atom_type_scat_dispersion_real
_atom_type_scat_dispersion_imag
_atom_type_scat_source
C C 0.0033 0.0016 'International Tables Vol C Tables 4.2.6.8 and 6.1.1.4'
H H 0.0000 0.0000 'International Tables Vol C Tables 4.2.6.8 and 6.1.1.4'
N N 0.0061 0.0033 'International Tables Vol C Tables 4.2.6.8 and 6.1.1.4'
O O 0.0106 0.0060 'International Tables Vol C Tables 4.2.6.8 and 6.1.1.4'
Cl Cl 0.1484 0.1585 'International Tables Vol C Tables 4.2.6.8 and 6.1.1.4'
Na Na 0.0362 0.0249 'International Tables Vol C Tables 4.2.6.8 and 6.1.1.4'

loop_
_geom_angle_atom_site_label_1
_geom_angle_atom_site_label_2
_geom_angle_atom_site_label_3
_geom_angle
_geom_angle_site_symmetry_1
_geom_angle_site_symmetry_3
_geom_angle_publ_flag
O1 Na1 O6 87.92(7) . . ?
O1 Na1 O2 171.99(8) . . ?
O6 Na1 O2 86.05(7) . . ?
O1 Na1 O11 87.42(7) . . ?
O6 Na1 O11 158.16(8) . . ?
O2 Na1 O11 100.11(8) . . ?
O1 Na1 O5 89.03(7) . . ?
O6 Na1 O5 78.32(7) . . ?
O2 Na1 O5 94.91(7) . . ?
O11 Na1 O5 80.28(7) . . ?
O1 Na1 N4 83.92(7) . . ?
O6 Na1 N4 120.39(7) . . ?
O2 Na1 N4 94.58(7) . . ?
O11 Na1 N4 80.26(7) . . ?
O5 Na1 N4 159.57(7) . . ?
O1 Na1 C15 152.71(7) . . ?
O6 Na1 C15 86.23(7) . . ?
O2 Na1 C15 21.34(6) . . ?
O11 Na1 C15 107.10(8) . . ?
O5 Na1 C15 115.71(7) . . ?
N4 Na1 C15 76.22(7) . . ?
O1 Na1 Na3 74.50(5) . . ?
O6 Na1 Na3 40.43(5) . . ?
O2 Na1 Na3 103.96(6) . . ?
O11 Na1 Na3 117.95(6) . . ?
O5 Na1 Na3 41.72(5) . . ?
N4 Na1 Na3 150.42(6) . . ?
C15 Na1 Na3 115.71(6) . . ?
O1 Na1 H5A 89.9 . . ?
O6 Na1 H5A 96.7 . . ?
O2 Na1 H5A 96.0 . . ?
O11 Na1 H5A 62.0 . . ?
O5 Na1 H5A 18.4 . . ?
N4 Na1 H5A 142.0 . . ?
C15 Na1 H5A 117.2 . . ?
Na3 Na1 H5A 59.3 . . ?
O3 Na2 O4 172.10(8) . . ?
O3 Na2 O8 86.62(7) . . ?
O4 Na2 O8 86.87(7) . . ?
O3 Na2 O22A 87.6(2) . 2_766 ?
O4 Na2 O22A 100.2(2) . 2_766 ?
O8 Na2 O22A 154.76(19) . 2_766 ?
O3 Na2 O7 92.12(7) . . ?
O4 Na2 O7 90.84(7) . . ?
O8 Na2 O7 77.46(7) . . ?
O22A Na2 O7 78.22(17) 2_766 . ?
O3 Na2 O22B 86.4(5) . 2_766 ?
O4 Na2 O22B 101.4(5) . 2_766 ?
O8 Na2 O22B 153.4(5) . 2_766 ?
O22A Na2 O22B 1.6(8) 2_766 2_766 ?
O7 Na2 O22B 77.2(5) . 2_766 ?
O3 Na2 N12 88.45(7) . . ?
O4 Na2 N12 90.84(6) . . ?
O8 Na2 N12 119.40(7) . . ?
O22A Na2 N12 84.96(17) 2_766 . ?
O7 Na2 N12 163.12(7) . . ?
O22B Na2 N12 86.0(5) 2_766 . ?
O3 Na2 Na3 75.83(5) . . ?
O4 Na2 Na3 101.88(5) . . ?
O8 Na2 Na3 40.38(5) . . ?
O22A Na2 Na3 114.45(19) 2_766 . ?
O7 Na2 Na3 40.88(5) . . ?
O22B Na2 Na3 113.1(5) 2_766 . ?
N12 Na2 Na3 153.95(6) . . ?
O9B Na3 O9A 17.57(16) . . ?
O9B Na3 O8 166.15(16) . . ?
O9A Na3 O8 176.27(17) . . ?
O9B Na3 O7 103.42(14) . . ?
O9A Na3 O7 102.07(15) . . ?
O8 Na3 O7 77.85(7) . . ?
O9B Na3 O6 105.53(16) . . ?
O9A Na3 O6 88.64(16) . . ?
O8 Na3 O6 87.70(7) . . ?
O7 Na3 O6 99.46(7) . . ?
O9B Na3 O5 83.66(14) . . ?
O9A Na3 O5 84.11(15) . . ?
O8 Na3 O5 95.73(7) . . ?
O7 Na3 O5 172.68(8) . . ?
O6 Na3 O5 76.57(7) . . ?
O9B Na3 O21A 85.67(17) . . ?
O9A Na3 O21A 102.22(18) . . ?
O8 Na3 O21A 81.38(9) . . ?
O7 Na3 O21A 74.44(8) . . ?
O6 Na3 O21A 168.38(10) . . ?
O5 Na3 O21A 108.33(8) . . ?
O9B Na3 Na2 144.68(14) . . ?
O9A Na3 Na2 138.45(15) . . ?
O8 Na3 Na2 40.02(5) . . ?
O7 Na3 Na2 41.66(5) . . ?
O6 Na3 Na2 81.15(5) . . ?
O5 Na3 Na2 131.10(6) . . ?
O21A Na3 Na2 87.90(8) . . ?
O9B Na3 Na1 108.70(14) . . ?
O9A Na3 Na1 98.54(15) . . ?
O8 Na3 Na1 78.99(5) . . ?
O7 Na3 Na1 132.36(6) . . ?
O6 Na3 Na1 38.58(5) . . ?
O5 Na3 Na1 41.70(5) . . ?
O21A Na3 Na1 140.98(7) . . ?
Na2 Na3 Na1 97.98(3) . . ?
O9B Na3 H8B 164.7 . . ?
O9A Na3 H8B 159.2 . . ?
O8 Na3 H8B 18.2 . . ?
O7 Na3 H8B 91.7 . . ?
O6 Na3 H8B 73.6 . . ?
O5 Na3 H8B 81.3 . . ?
O21A Na3 H8B 96.4 . . ?
Na2 Na3 H8B 50.6 . . ?
Na1 Na3 H8B 60.8 . . ?
O1 C1 N3 120.9(2) . . ?
O1 C1 N1 121.8(2) . . ?
N3 C1 N1 117.2(2) . . ?
N2 C2 N1 112.5(2) . . ?
N2 C2 H2A 109.1 . . ?
N1 C2 H2A 109.1 . . ?
N2 C2 H2B 109.1 . . ?
N1 C2 H2B 109.1 . . ?
H2A C2 H2B 107.8 . . ?
N2 C3 N3 112.39(19) . . ?
N2 C3 H3A 109.1 . . ?
N3 C3 H3A 109.1 . . ?
N2 C3 H3B 109.1 . . ?
N3 C3 H3B 109.1 . . ?
H3A C3 H3B 107.9 . . ?
N2 C4 C5 114.4(2) . . ?
N2 C4 C6 108.6(2) . . ?
C5 C4 C6 109.2(2) . . ?
N2 C4 C7 106.6(2) . . ?
C5 C4 C7 109.5(2) . . ?
C6 C4 C7 108.3(2) . . ?
C4 C5 H5C 109.5 . . ?
C4 C5 H5D 109.5 . . ?
H5C C5 H5D 109.5 . . ?
C4 C5 H5E 109.5 . . ?
H5C C5 H5E 109.5 . . ?
H5D C5 H5E 109.5 . . ?
C4 C6 H6C 109.5 . . ?
C4 C6 H6D 109.5 . . ?
H6C C6 H6D 109.5 . . ?
C4 C6 H6E 109.5 . . ?
H6C C6 H6E 109.5 . . ?
H6D C6 H6E 109.5 . . ?
C4 C7 H7C 109.5 . . ?
C4 C7 H7D 109.5 . . ?
H7C C7 H7D 109.5 . . ?
C4 C7 H7E 109.5 . . ?
H7C C7 H7E 109.5 . . ?
H7D C7 H7E 109.5 . . ?
N3 C8 C9 111.58(19) . . ?
N3 C8 H8C 109.3 . . ?
C9 C8 H8C 109.3 . . ?
N3 C8 H8D 109.3 . . ?
C9 C8 H8D 109.3 . . ?
H8C C8 H8D 108.0 . . ?
N4 C9 C10 122.7(2) . . ?
N4 C9 C8 117.8(2) . . ?
C10 C9 C8 119.5(2) . . ?
C11 C10 C9 118.9(3) . . ?
C11 C10 H10 120.5 . . ?
C9 C10 H10 120.5 . . ?
C12 C11 C10 119.0(3) . . ?
C12 C11 H11 120.5 . . ?
C10 C11 H11 120.5 . . ?
C11 C12 C13 119.0(3) . . ?
C11 C12 H12 120.5 . . ?
C13 C12 H12 120.5 . . ?
N4 C13 C12 123.0(2) . . ?
N4 C13 C14 116.5(2) . . ?
C12 C13 C14 120.5(2) . . ?
N5 C14 C13 111.0(2) . . ?
N5 C14 H14A 109.4 . . ?
C13 C14 H14A 109.4 . . ?
N5 C14 H14B 109.4 . . ?
C13 C14 H14B 109.4 . . ?
H14A C14 H14B 108.0 . . ?
O2 C15 N7 122.4(2) . . ?
O2 C15 N5 121.6(2) . . ?
N7 C15 N5 115.9(2) . . ?
N7 C15 Na1 131.44(16) . . ?
N5 C15 Na1 95.93(14) . . ?
N5 C16 N6 108.5(2) . . ?
N5 C16 H16A 110.0 . . ?
N6 C16 H16A 110.0 . . ?
N5 C16 H16B 110.0 . . ?
N6 C16 H16B 110.0 . . ?
H16A C16 H16B 108.4 . . ?
N6 C17 N7 110.2(2) . . ?
N6 C17 H17A 109.6 . . ?
N7 C17 H17A 109.6 . . ?
N6 C17 H17B 109.6 . . ?
N7 C17 H17B 109.6 . . ?
H17A C17 H17B 108.1 . . ?
C20A C18A C21A 110.8(3) . . ?
C20A C18A N6 108.8(2) . . ?
C21A C18A N6 107.7(2) . . ?
C20A C18A C19A 108.4(4) . . ?
C21A C18A C19A 109.9(3) . . ?
N6 C18A C19A 111.2(3) . . ?
H19D C19B H19E 109.5 . . ?
H19D C19B H19F 109.5 . . ?
H19E C19B H19F 109.5 . . ?
H20D C20B H20E 109.5 . . ?
H20D C20B H20F 109.5 . . ?
H20E C20B H20F 109.5 . . ?
H21D C21B H21E 109.5 . . ?
H21D C21B H21F 109.5 . . ?
H21E C21B H21F 109.5 . . ?
N7 C22 C23 112.3(2) . . ?
N7 C22 H22A 109.1 . . ?
C23 C22 H22A 109.1 . . ?
N7 C22 H22B 109.1 . . ?
C23 C22 H22B 109.1 . . ?
H22A C22 H22B 107.9 . . ?
N8 C23 C24 122.5(2) . . ?
N8 C23 C22 117.0(2) . . ?
C24 C23 C22 120.6(2) . . ?
C25 C24 C23 119.0(2) . . ?
C25 C24 H24 120.5 . . ?
C23 C24 H24 120.5 . . ?
C24 C25 C26 118.8(2) . . ?
C24 C25 H25 120.6 . . ?
C26 C25 H25 120.6 . . ?
C27 C26 C25 119.1(2) . . ?
C27 C26 H26 120.4 . . ?
C25 C26 H26 120.4 . . ?
N8 C27 C26 122.6(2) . . ?
N8 C27 C28 117.2(2) . . ?
C26 C27 C28 120.3(2) . . ?
N9 C28 C27 111.4(2) . . ?
N9 C28 H28A 109.4 . . ?
C27 C28 H28A 109.4 . . ?
N9 C28 H28B 109.4 . . ?
C27 C28 H28B 109.4 . . ?
H28A C28 H28B 108.0 . . ?
O3 C29 N11 120.7(2) . . ?
O3 C29 N9 121.7(2) . . ?
N11 C29 N9 117.5(2) . . ?
N10 C30 N9 112.5(2) . . ?
N10 C30 H30A 109.1 . . ?
N9 C30 H30A 109.1 . . ?
N10 C30 H30B 109.1 . . ?
N9 C30 H30B 109.1 . . ?
H30A C30 H30B 107.8 . . ?
N10 C31 N11 112.7(2) . . ?
N10 C31 H31A 109.0 . . ?
N11 C31 H31A 109.0 . . ?
N10 C31 H31B 109.0 . . ?
N11 C31 H31B 109.0 . . ?
H31A C31 H31B 107.8 . . ?
N10 C32 C35 107.5(2) . . ?
N10 C32 C33 114.3(2) . . ?
C35 C32 C33 109.4(3) . . ?
N10 C32 C34 107.7(2) . . ?
C35 C32 C34 108.7(3) . . ?
C33 C32 C34 109.2(3) . . ?
C32 C33 H33A 109.5 . . ?
C32 C33 H33B 109.5 . . ?
H33A C33 H33B 109.5 . . ?
C32 C33 H33C 109.5 . . ?
H33A C33 H33C 109.5 . . ?
H33B C33 H33C 109.5 . . ?
C32 C34 H34A 109.5 . . ?
C32 C34 H34B 109.5 . . ?
H34A C34 H34B 109.5 . . ?
C32 C34 H34C 109.5 . . ?
H34A C34 H34C 109.5 . . ?
H34B C34 H34C 109.5 . . ?
C32 C35 H35A 109.5 . . ?
C32 C35 H35B 109.5 . . ?
H35A C35 H35B 109.5 . . ?
C32 C35 H35C 109.5 . . ?
H35A C35 H35C 109.5 . . ?
H35B C35 H35C 109.5 . . ?
N11 C36 C37 112.20(19) . . ?
N11 C36 H36A 109.2 . . ?
C37 C36 H36A 109.2 . . ?
N11 C36 H36B 109.2 . . ?
C37 C36 H36B 109.2 . . ?
H36A C36 H36B 107.9 . . ?
N12 C37 C38 122.5(2) . . ?
N12 C37 C36 117.5(2) . . ?
C38 C37 C36 120.0(2) . . ?
C39 C38 C37 119.2(2) . . ?
C39 C38 H38 120.4 . . ?
C37 C38 H38 120.4 . . ?
C38 C39 C40 119.2(2) . . ?
C38 C39 H39 120.4 . . ?
C40 C39 H39 120.4 . . ?
C39 C40 C41 118.7(2) . . ?
C39 C40 H40 120.6 . . ?
C41 C40 H40 120.6 . . ?
N12 C41 C40 122.9(2) . . ?
N12 C41 C42 117.0(2) . . ?
C40 C41 C42 120.1(2) . . ?
N13 C42 C41 113.6(2) . . ?
N13 C42 H42A 108.8 . . ?
C41 C42 H42A 108.8 . . ?
N13 C42 H42B 108.8 . . ?
C41 C42 H42B 108.8 . . ?
H42A C42 H42B 107.7 . . ?
O4 C43 N15 121.7(2) . . ?
O4 C43 N13 121.7(2) . . ?
N15 C43 N13 116.5(2) . . ?
N14 C44 N13 113.0(2) . . ?
N14 C44 H44A 109.0 . . ?
N13 C44 H44A 109.0 . . ?
N14 C44 H44B 109.0 . . ?
N13 C44 H44B 109.0 . . ?
H44A C44 H44B 107.8 . . ?
N14 C45 N15 113.0(2) . . ?
N14 C45 H45A 109.0 . . ?
N15 C45 H45A 109.0 . . ?
N14 C45 H45B 109.0 . . ?
N15 C45 H45B 109.0 . . ?
H45A C45 H45B 107.8 . . ?
N14 C46 C49 109.7(2) . . ?
N14 C46 C47 114.4(2) . . ?
C49 C46 C47 108.8(3) . . ?
N14 C46 C48 106.5(2) . . ?
C49 C46 C48 108.0(2) . . ?
C47 C46 C48 109.4(3) . . ?
C46 C47 H47A 109.5 . . ?
C46 C47 H47B 109.5 . . ?
H47A C47 H47B 109.5 . . ?
C46 C47 H47C 109.5 . . ?
H47A C47 H47C 109.5 . . ?
H47B C47 H47C 109.5 . . ?
C46 C48 H48A 109.5 . . ?
C46 C48 H48B 109.5 . . ?
H48A C48 H48B 109.5 . . ?
C46 C48 H48C 109.5 . . ?
H48A C48 H48C 109.5 . . ?
H48B C48 H48C 109.5 . . ?
C46 C49 H49A 109.5 . . ?
C46 C49 H49B 109.5 . . ?
H49A C49 H49B 109.5 . . ?
C46 C49 H49C 109.5 . . ?
H49A C49 H49C 109.5 . . ?
H49B C49 H49C 109.5 . . ?
N15 C50 C51 112.4(2) . . ?
N15 C50 H50A 109.1 . . ?
C51 C50 H50A 109.1 . . ?
N15 C50 H50B 109.1 . . ?
C51 C50 H50B 109.1 . . ?
H50A C50 H50B 107.9 . . ?
N16 C51 C52 122.1(2) . . ?
N16 C51 C50 117.1(2) . . ?
C52 C51 C50 120.8(2) . . ?
C53 C52 C51 119.3(2) . . ?
C53 C52 H52 120.4 . . ?
C51 C52 H52 120.4 . . ?
C54 C53 C52 118.8(2) . . ?
C54 C53 H53 120.6 . . ?
C52 C53 H53 120.6 . . ?
C53 C54 C55 119.0(2) . . ?
C53 C54 H54 120.5 . . ?
C55 C54 H54 120.5 . . ?
N16 C55 C54 122.7(2) . . ?
N16 C55 C56 117.0(2) . . ?
C54 C55 C56 120.3(2) . . ?
N1 C56 C55 111.03(19) . . ?
N1 C56 H56A 109.4 . . ?
C55 C56 H56A 109.4 . . ?
N1 C56 H56B 109.4 . . ?
C55 C56 H56B 109.4 . . ?
H56A C56 H56B 108.0 . . ?
C1 N1 C56 120.2(2) . . ?
C1 N1 C2 119.2(2) . . ?
C56 N1 C2 117.0(2) . . ?
C2 N2 C3 107.23(19) . . ?
C2 N2 C4 118.45(19) . . ?
C3 N2 C4 116.5(2) . . ?
C1 N3 C8 118.2(2) . . ?
C1 N3 C3 123.3(2) . . ?
C8 N3 C3 117.48(19) . . ?
C9 N4 C13 117.3(2) . . ?
C9 N4 Na1 124.72(15) . . ?
C13 N4 Na1 114.22(16) . . ?
C15 N5 C16 122.0(2) . . ?
C15 N5 C14 121.1(2) . . ?
C16 N5 C14 116.8(2) . . ?
C17 N6 C16 107.7(2) . . ?
C17 N6 C18A 113.2(2) . . ?
C16 N6 C18A 113.5(2) . . ?
C15 N7 C17 123.7(2) . . ?
C15 N7 C22 120.7(2) . . ?
C17 N7 C22 115.6(2) . . ?
C27 N8 C23 118.1(2) . . ?
C29 N9 C28 120.4(2) . . ?
C29 N9 C30 119.0(2) . . ?
C28 N9 C30 116.8(2) . . ?
C31 N10 C30 107.4(2) . . ?
C31 N10 C32 117.3(2) . . ?
C30 N10 C32 118.5(2) . . ?
C29 N11 C36 119.05(19) . . ?
C29 N11 C31 123.0(2) . . ?
C36 N11 C31 117.1(2) . . ?
C37 N12 C41 117.6(2) . . ?
C37 N12 Na2 120.39(15) . . ?
C41 N12 Na2 116.77(15) . . ?
C43 N13 C42 120.1(2) . . ?
C43 N13 C44 122.8(2) . . ?
C42 N13 C44 116.9(2) . . ?
C45 N14 C44 106.81(19) . . ?
C45 N14 C46 118.8(2) . . ?
C44 N14 C46 115.9(2) . . ?
C43 N15 C50 121.1(2) . . ?
C43 N15 C45 121.4(2) . . ?
C50 N15 C45 117.5(2) . . ?
C55 N16 C51 118.1(2) . . ?
C1 O1 Na1 135.85(15) . . ?
C15 O2 Na1 114.80(15) . . ?
C29 O3 Na2 132.33(15) . . ?
C43 O4 Na2 120.06(15) . . ?
Na1 O5 Na3 96.58(7) . . ?
Na1 O5 H5A 91.6 . . ?
Na3 O5 H5A 158.6 . . ?
Na1 O5 H5B 97.8 . . ?
Na3 O5 H5B 96.8 . . ?
H5A O5 H5B 101.6 . . ?
Na1 O6 Na3 100.99(7) . . ?
Na1 O6 H6A 116.0 . . ?
Na3 O6 H6A 130.0 . . ?
Na1 O6 H6B 114.1 . . ?
Na3 O6 H6B 97.4 . . ?
H6A O6 H6B 96.8 . . ?
Na3 O7 Na2 97.46(7) . . ?
Na3 O7 H7A 125.9 . . ?
Na2 O7 H7A 124.3 . . ?
Na3 O7 H7B 100.8 . . ?
Na2 O7 H7B 98.8 . . ?
H7A O7 H7B 104.3 . . ?
Na2 O8 Na3 99.60(7) . . ?
Na2 O8 H8A 123.1 . . ?
Na3 O8 H8A 119.5 . . ?
Na2 O8 H8B 114.9 . . ?
Na3 O8 H8B 99.6 . . ?
H8A O8 H8B 98.4 . . ?
O12 Cl1 O13 110.00(13) . . ?
O12 Cl1 O11 109.70(14) . . ?
O13 Cl1 O11 109.39(13) . . ?
O12 Cl1 O14 110.08(15) . . ?
O13 Cl1 O14 109.15(14) . . ?
O11 Cl1 O14 108.49(13) . . ?
Cl1 O11 Na1 143.13(13) . . ?
O23A Cl2A O24A 110.6(4) . . ?
O23A Cl2A O21A 108.5(3) . . ?
O24A Cl2A O21A 112.8(3) . . ?
O23A Cl2A O22A 110.4(4) . . ?
O24A Cl2A O22A 107.1(3) . . ?
O21A Cl2A O22A 107.4(3) . . ?
Cl2A O21A Na3 143.10(16) . . ?
Cl2A O22A Na2 154.8(5) . 2_766 ?
O23B Cl2B O24B 111.2(10) . . ?
O23B Cl2B O22B 111.1(10) . . ?
O24B Cl2B O22B 109.2(10) . . ?
O23B Cl2B O21B 107.5(10) . . ?
O24B Cl2B O21B 110.4(8) . . ?
O22B Cl2B O21B 107.4(10) . . ?
Cl2B O22B Na2 132.9(14) . 2_766 ?
O33A Cl3A O34A 109.6(5) . . ?
O33A Cl3A O32A 108.5(6) . . ?
O34A Cl3A O32A 110.1(5) . . ?
O33A Cl3A O31A 107.2(6) . . ?
O34A Cl3A O31A 112.3(6) . . ?
O32A Cl3A O31A 109.1(6) . . ?
O33B Cl3B O34B 106.6(6) . . ?
O33B Cl3B O32B 113.9(6) . . ?
O34B Cl3B O32B 108.3(6) . . ?
O33B Cl3B O31B 105.8(6) . . ?
O34B Cl3B O31B 112.6(6) . . ?
O32B Cl3B O31B 109.7(6) . . ?
O33C Cl3C O34C 111.5(7) . . ?
O33C Cl3C O32C 109.4(7) . . ?
O34C Cl3C O32C 114.6(7) . . ?
O33C Cl3C O31C 105.1(7) . . ?
O34C Cl3C O31C 108.0(7) . . ?
O32C Cl3C O31C 107.8(7) . . ?
C9B O9B Na3 121.3(5) . . ?
H1SA O1S H1SB 108.0 . . ?
H2S1 O2S H2S2 100.5 . . ?
H3S1 O3S H3S2 112.6 . . ?
C4S O4S H4S 105.9 . . ?
O4S C4S H4S1 109.5 . . ?
O4S C4S H4S2 109.5 . . ?
H4S1 C4S H4S2 109.5 . . ?
O4S C4S H4S3 109.5 . . ?
H4S1 C4S H4S3 109.5 . . ?
H4S2 C4S H4S3 109.5 . . ?
C5SA O5SA H5SA 103.6 . . ?
C5SB O5SB H5SB 102.0 . . ?

loop_
_geom_bond_atom_site_label_1
_geom_bond_atom_site_label_2
_geom_bond_distance
_geom_bond_site_symmetry_2
_geom_bond_publ_flag
Na1 O1 2.2454(18) . ?
Na1 O6 2.377(2) . ?
Na1 O2 2.3790(19) . ?
Na1 O11 2.466(2) . ?
Na1 O5 2.505(2) . ?
Na1 N4 2.663(2) . ?
Na1 C15 3.117(2) . ?
Na1 Na3 3.7416(15) . ?
Na1 H5A 2.6649 . ?
Na2 O3 2.2618(18) . ?
Na2 O4 2.3404(18) . ?
Na2 O8 2.3640(19) . ?
Na2 O22A 2.416(5) 2_766 ?
Na2 O7 2.430(2) . ?
Na2 O22B 2.67(2) 2_766 ?
Na2 N12 2.678(2) . ?
Na2 Na3 3.6246(14) . ?
Na3 O9B 2.273(5) . ?
Na3 O9A 2.345(6) . ?
Na3 O8 2.382(2) . ?
Na3 O7 2.393(2) . ?
Na3 O6 2.472(2) . ?
Na3 O5 2.506(2) . ?
Na3 O21A 2.681(3) . ?
Na3 H8B 2.6542 . ?
C1 O1 1.248(3) . ?
C1 N3 1.348(3) . ?
C1 N1 1.359(3) . ?
C2 N2 1.444(3) . ?
C2 N1 1.468(3) . ?
C2 H2A 0.9900 . ?
C2 H2B 0.9900 . ?
C3 N2 1.452(3) . ?
C3 N3 1.486(3) . ?
C3 H3A 0.9900 . ?
C3 H3B 0.9900 . ?
C4 N2 1.510(3) . ?
C4 C5 1.529(4) . ?
C4 C6 1.533(4) . ?
C4 C7 1.535(4) . ?
C5 H5C 0.9800 . ?
C5 H5D 0.9800 . ?
C5 H5E 0.9800 . ?
C6 H6C 0.9800 . ?
C6 H6D 0.9800 . ?
C6 H6E 0.9800 . ?
C7 H7C 0.9800 . ?
C7 H7D 0.9800 . ?
C7 H7E 0.9800 . ?
C8 N3 1.470(3) . ?
C8 C9 1.511(3) . ?
C8 H8C 0.9900 . ?
C8 H8D 0.9900 . ?
C9 N4 1.343(3) . ?
C9 C10 1.389(4) . ?
C10 C11 1.379(4) . ?
C10 H10 0.9500 . ?
C11 C12 1.373(4) . ?
C11 H11 0.9500 . ?
C12 C13 1.383(4) . ?
C12 H12 0.9500 . ?
C13 N4 1.344(3) . ?
C13 C14 1.516(4) . ?
C14 N5 1.463(3) . ?
C14 H14A 0.9900 . ?
C14 H14B 0.9900 . ?
C15 O2 1.249(3) . ?
C15 N7 1.358(3) . ?
C15 N5 1.359(3) . ?
C16 N5 1.458(3) . ?
C16 N6 1.462(3) . ?
C16 H16A 0.9900 . ?
C16 H16B 0.9900 . ?
C17 N6 1.453(3) . ?
C17 N7 1.464(3) . ?
C17 H17A 0.9900 . ?
C17 H17B 0.9900 . ?
C18A C20A 1.493(5) . ?
C18A C21A 1.515(4) . ?
C18A N6 1.516(3) . ?
C18A C19A 1.557(5) . ?
C19A H19A 0.9800 . ?
C19A H19B 0.9800 . ?
C19A H19C 0.9800 . ?
C20A H20A 0.9800 . ?
C20A H20B 0.9800 . ?
C20A H20C 0.9800 . ?
C21A H21A 0.9800 . ?
C21A H21B 0.9800 . ?
C21A H21C 0.9800 . ?
C19B H19D 0.9800 . ?
C19B H19E 0.9800 . ?
C19B H19F 0.9800 . ?
C20B H20D 0.9800 . ?
C20B H20E 0.9800 . ?
C20B H20F 0.9800 . ?
C21B H21D 0.9800 . ?
C21B H21E 0.9800 . ?
C21B H21F 0.9800 . ?
C22 N7 1.469(3) . ?
C22 C23 1.512(4) . ?
C22 H22A 0.9900 . ?
C22 H22B 0.9900 . ?
C23 N8 1.346(3) . ?
C23 C24 1.391(3) . ?
C24 C25 1.384(4) . ?
C24 H24 0.9500 . ?
C25 C26 1.387(4) . ?
C25 H25 0.9500 . ?
C26 C27 1.385(4) . ?
C26 H26 0.9500 . ?
C27 N8 1.346(3) . ?
C27 C28 1.518(3) . ?
C28 N9 1.464(3) . ?
C28 H28A 0.9900 . ?
C28 H28B 0.9900 . ?
C29 O3 1.248(3) . ?
C29 N11 1.355(3) . ?
C29 N9 1.360(3) . ?
C30 N10 1.445(4) . ?
C30 N9 1.476(3) . ?
C30 H30A 0.9900 . ?
C30 H30B 0.9900 . ?
C31 N10 1.445(3) . ?
C31 N11 1.480(3) . ?
C31 H31A 0.9900 . ?
C31 H31B 0.9900 . ?
C32 N10 1.509(4) . ?
C32 C35 1.523(4) . ?
C32 C33 1.531(4) . ?
C32 C34 1.537(4) . ?
C33 H33A 0.9800 . ?
C33 H33B 0.9800 . ?
C33 H33C 0.9800 . ?
C34 H34A 0.9800 . ?
C34 H34B 0.9800 . ?
C34 H34C 0.9800 . ?
C35 H35A 0.9800 . ?
C35 H35B 0.9800 . ?
C35 H35C 0.9800 . ?
C36 N11 1.465(3) . ?
C36 C37 1.512(3) . ?
C36 H36A 0.9900 . ?
C36 H36B 0.9900 . ?
C37 N12 1.346(3) . ?
C37 C38 1.392(3) . ?
C38 C39 1.373(4) . ?
C38 H38 0.9500 . ?
C39 C40 1.381(4) . ?
C39 H39 0.9500 . ?
C40 C41 1.388(4) . ?
C40 H40 0.9500 . ?
C41 N12 1.347(3) . ?
C41 C42 1.507(3) . ?
C42 N13 1.461(3) . ?
C42 H42A 0.9900 . ?
C42 H42B 0.9900 . ?
C43 O4 1.250(3) . ?
C43 N15 1.354(3) . ?
C43 N13 1.359(3) . ?
C44 N14 1.454(3) . ?
C44 N13 1.473(3) . ?
C44 H44A 0.9900 . ?
C44 H44B 0.9900 . ?
C45 N14 1.445(3) . ?
C45 N15 1.470(3) . ?
C45 H45A 0.9900 . ?
C45 H45B 0.9900 . ?
C46 N14 1.509(3) . ?
C46 C49 1.521(4) . ?
C46 C47 1.525(4) . ?
C46 C48 1.530(4) . ?
C47 H47A 0.9800 . ?
C47 H47B 0.9800 . ?
C47 H47C 0.9800 . ?
C48 H48A 0.9800 . ?
C48 H48B 0.9800 . ?
C48 H48C 0.9800 . ?
C49 H49A 0.9800 . ?
C49 H49B 0.9800 . ?
C49 H49C 0.9800 . ?
C50 N15 1.468(3) . ?
C50 C51 1.511(3) . ?
C50 H50A 0.9900 . ?
C50 H50B 0.9900 . ?
C51 N16 1.346(3) . ?
C51 C52 1.388(3) . ?
C52 C53 1.382(4) . ?
C52 H52 0.9500 . ?
C53 C54 1.381(4) . ?
C53 H53 0.9500 . ?
C54 C55 1.384(3) . ?
C54 H54 0.9500 . ?
C55 N16 1.342(3) . ?
C55 C56 1.517(3) . ?
C56 N1 1.461(3) . ?
C56 H56A 0.9900 . ?
C56 H56B 0.9900 . ?
O5 H5A 0.8400 . ?
O5 H5B 0.8400 . ?
O6 H6A 0.8400 . ?
O6 H6B 0.8400 . ?
O7 H7A 0.8399 . ?
O7 H7B 0.8400 . ?
O8 H8A 0.8400 . ?
O8 H8B 0.8400 . ?
Cl1 O12 1.421(2) . ?
Cl1 O13 1.428(2) . ?
Cl1 O11 1.4312(19) . ?
Cl1 O14 1.438(2) . ?
Cl2A O23A 1.405(4) . ?
Cl2A O24A 1.423(3) . ?
Cl2A O21A 1.433(3) . ?
Cl2A O22A 1.456(4) . ?
O22A Na2 2.416(5) 2_766 ?
Cl2B O23B 1.408(7) . ?
Cl2B O24B 1.426(7) . ?
Cl2B O22B 1.442(7) . ?
Cl2B O21B 1.450(7) . ?
O22B Na2 2.67(2) 2_766 ?
Cl3A O33A 1.415(6) . ?
Cl3A O34A 1.425(6) . ?
Cl3A O32A 1.434(6) . ?
Cl3A O31A 1.443(6) . ?
Cl3B O33B 1.404(6) . ?
Cl3B O34B 1.416(6) . ?
Cl3B O32B 1.432(6) . ?
Cl3B O31B 1.441(6) . ?
Cl3C O33C 1.413(7) . ?
Cl3C O34C 1.428(7) . ?
Cl3C O32C 1.441(7) . ?
Cl3C O31C 1.450(7) . ?
O9B C9B 1.397(8) . ?
O1S H1SA 0.8399 . ?
O1S H1SB 0.8400 . ?
O2S H2S1 0.8400 . ?
O2S H2S2 0.8399 . ?
O3S H3S1 0.8399 . ?
O3S H3S2 0.8400 . ?
O4S C4S 1.428(4) . ?
O4S H4S 0.8399 . ?
C4S H4S1 0.9800 . ?
C4S H4S2 0.9800 . ?
C4S H4S3 0.9800 . ?
O5SA C5SA 1.452(9) . ?
O5SA H5SA 0.8401 . ?
O5SA H5SB 0.8735 . ?
C5SA H5S1 0.9800 . ?
C5SA H5S2 0.9800 . ?
C5SA H5S3 0.9800 . ?
O5SB C5SB 1.460(9) . ?
O5SB H5SA 0.9179 . ?
O5SB H5SB 0.8400 . ?
C5SB H5S4 0.9800 . ?
C5SB H5S5 0.9800 . ?
C5SB H5S6 0.9800 . ?

loop_
_geom_hbond_atom_site_label_D
_geom_hbond_atom_site_label_H
_geom_hbond_atom_site_label_A
_geom_hbond_distance_DH
_geom_hbond_distance_HA
_geom_hbond_distance_DA
_geom_hbond_angle_DHA
_geom_hbond_site_symmetry_A
O5 H5A O14 0.84 2.23 3.018(3) 157 .
O5 H5B O1S 0.84 1.91 2.734(3) 169 .
O6 H6A N8 0.84 2.11 2.935(3) 168 .
O6 H6B O3 0.84 1.87 2.709(2) 173 .
O7 H7B O22A 0.84 2.15 2.954(7) 160 .
O7 H7B O22B 0.84 2.21 3.02(2) 164 .
O8 H8A N16 0.84 2.05 2.882(3) 172 .
O8 H8B O1 0.84 1.86 2.700(2) 174 .
O1S H1SA O2 0.84 1.96 2.779(3) 164 .
O2S H2S1 O3S 0.84 1.97 2.795(3) 167 .
O3S H3S1 N14 0.84 2.12 2.958(3) 174 .
O4S H4S N2 0.84 2.24 3.072(3) 169 .
O7 H7A O4 0.84 2.02 2.816(2) 159 2_766
O1S H1SB N6 0.84 2.02 2.855(3) 175 2_667
O2S H2S2 N10 0.84 2.07 2.904(3) 173 2_756
O3S H3S2 O4S 0.84 2.04 2.812(4) 153 2_656
O5SA H5SA O2S 0.84 1.94 2.777(6) 174 2_656
O5SB H5SB O2S 0.84 1.94 2.731(6) 157 2_656

loop_
_geom_torsion_atom_site_label_1
_geom_torsion_atom_site_label_2
_geom_torsion_atom_site_label_3
_geom_torsion_atom_site_label_4
_geom_torsion
_geom_torsion_site_symmetry_1
_geom_torsion_site_symmetry_2
_geom_torsion_site_symmetry_3
_geom_torsion_site_symmetry_4
_geom_torsion_publ_flag
O3 Na2 Na3 O9B 99.7(3) . . . . ?
O4 Na2 Na3 O9B -88.0(3) . . . . ?
O8 Na2 Na3 O9B -158.6(3) . . . . ?
O22A Na2 Na3 O9B 19.0(3) 2_766 . . . ?
O7 Na2 Na3 O9B -10.8(3) . . . . ?
O22B Na2 Na3 O9B 19.9(6) 2_766 . . . ?
N12 Na2 Na3 O9B 154.3(3) . . . . ?
O3 Na2 Na3 O9A 73.1(2) . . . . ?
O4 Na2 Na3 O9A -114.7(2) . . . . ?
O8 Na2 Na3 O9A 174.8(2) . . . . ?
O22A Na2 Na3 O9A -7.6(3) 2_766 . . . ?
O7 Na2 Na3 O9A -37.4(2) . . . . ?
O22B Na2 Na3 O9A -6.7(6) 2_766 . . . ?
N12 Na2 Na3 O9A 127.6(3) . . . . ?
O3 Na2 Na3 O8 -101.72(9) . . . . ?
O4 Na2 Na3 O8 70.52(8) . . . . ?
O22A Na2 Na3 O8 177.6(2) 2_766 . . . ?
O7 Na2 Na3 O8 147.81(11) . . . . ?
O22B Na2 Na3 O8 178.5(5) 2_766 . . . ?
N12 Na2 Na3 O8 -47.15(14) . . . . ?
O3 Na2 Na3 O7 110.47(9) . . . . ?
O4 Na2 Na3 O7 -77.29(9) . . . . ?
O8 Na2 Na3 O7 -147.81(11) . . . . ?
O22A Na2 Na3 O7 29.8(2) 2_766 . . . ?
O22B Na2 Na3 O7 30.7(5) 2_766 . . . ?
N12 Na2 Na3 O7 165.04(14) . . . . ?
O3 Na2 Na3 O6 -4.70(7) . . . . ?
O4 Na2 Na3 O6 167.54(7) . . . . ?
O8 Na2 Na3 O6 97.02(9) . . . . ?
O22A Na2 Na3 O6 -85.4(2) 2_766 . . . ?
O7 Na2 Na3 O6 -115.17(9) . . . . ?
O22B Na2 Na3 O6 -84.5(5) 2_766 . . . ?
N12 Na2 Na3 O6 49.87(14) . . . . ?
O3 Na2 Na3 O5 -68.11(9) . . . . ?
O4 Na2 Na3 O5 104.13(9) . . . . ?
O8 Na2 Na3 O5 33.61(10) . . . . ?
O22A Na2 Na3 O5 -148.8(2) 2_766 . . . ?
O7 Na2 Na3 O5 -178.58(11) . . . . ?
O22B Na2 Na3 O5 -147.9(5) 2_766 . . . ?
N12 Na2 Na3 O5 -13.54(16) . . . . ?
O3 Na2 Na3 O21A 179.21(8) . . . . ?
O4 Na2 Na3 O21A -8.56(8) . . . . ?
O8 Na2 Na3 O21A -79.08(9) . . . . ?
O22A Na2 Na3 O21A 98.5(2) 2_766 . . . ?
O7 Na2 Na3 O21A 68.73(10) . . . . ?
O22B Na2 Na3 O21A 99.4(5) 2_766 . . . ?
N12 Na2 Na3 O21A -126.23(14) . . . . ?
O3 Na2 Na3 Na1 -39.54(5) . . . . ?
O4 Na2 Na3 Na1 132.70(5) . . . . ?
O8 Na2 Na3 Na1 62.18(7) . . . . ?
O22A Na2 Na3 Na1 -120.2(2) 2_766 . . . ?
O7 Na2 Na3 Na1 -150.01(8) . . . . ?
O22B Na2 Na3 Na1 -119.3(5) 2_766 . . . ?
N12 Na2 Na3 Na1 15.03(13) . . . . ?
O1 Na1 Na3 O9B 162.83(16) . . . . ?
O6 Na1 Na3 O9B -91.66(17) . . . . ?
O2 Na1 Na3 O9B -25.30(17) . . . . ?
O11 Na1 Na3 O9B 84.37(17) . . . . ?
O5 Na1 Na3 O9B 56.28(17) . . . . ?
N4 Na1 Na3 O9B -152.50(18) . . . . ?
C15 Na1 Na3 O9B -44.30(17) . . . . ?
O1 Na1 Na3 O9A 177.60(16) . . . . ?
O6 Na1 Na3 O9A -76.88(17) . . . . ?
O2 Na1 Na3 O9A -10.53(16) . . . . ?
O11 Na1 Na3 O9A 99.14(17) . . . . ?
O5 Na1 Na3 O9A 71.06(17) . . . . ?
N4 Na1 Na3 O9A -137.73(18) . . . . ?
C15 Na1 Na3 O9A -29.52(16) . . . . ?
O1 Na1 Na3 O8 -5.24(7) . . . . ?
O6 Na1 Na3 O8 100.27(9) . . . . ?
O2 Na1 Na3 O8 166.63(7) . . . . ?
O11 Na1 Na3 O8 -83.70(8) . . . . ?
O5 Na1 Na3 O8 -111.79(9) . . . . ?
N4 Na1 Na3 O8 39.43(12) . . . . ?
C15 Na1 Na3 O8 147.63(7) . . . . ?
O1 Na1 Na3 O7 -67.37(10) . . . . ?
O6 Na1 Na3 O7 38.15(10) . . . . ?
O2 Na1 Na3 O7 104.50(9) . . . . ?
O11 Na1 Na3 O7 -145.83(10) . . . . ?
O5 Na1 Na3 O7 -173.91(11) . . . . ?
N4 Na1 Na3 O7 -22.70(15) . . . . ?
C15 Na1 Na3 O7 85.51(10) . . . . ?
O1 Na1 Na3 O6 -105.51(9) . . . . ?
O2 Na1 Na3 O6 66.35(9) . . . . ?
O11 Na1 Na3 O6 176.02(10) . . . . ?
O5 Na1 Na3 O6 147.94(11) . . . . ?
N4 Na1 Na3 O6 -60.84(13) . . . . ?
C15 Na1 Na3 O6 47.36(9) . . . . ?
O1 Na1 Na3 O5 106.55(9) . . . . ?
O6 Na1 Na3 O5 -147.94(11) . . . . ?
O2 Na1 Na3 O5 -81.58(8) . . . . ?
O11 Na1 Na3 O5 28.08(9) . . . . ?
N4 Na1 Na3 O5 151.22(13) . . . . ?
C15 Na1 Na3 O5 -100.58(9) . . . . ?
O1 Na1 Na3 O21A 55.90(14) . . . . ?
O6 Na1 Na3 O21A 161.42(16) . . . . ?
O2 Na1 Na3 O21A -132.23(14) . . . . ?
O11 Na1 Na3 O21A -22.56(15) . . . . ?
O5 Na1 Na3 O21A -50.64(15) . . . . ?
N4 Na1 Na3 O21A 100.58(17) . . . . ?
C15 Na1 Na3 O21A -151.22(14) . . . . ?
O1 Na1 Na3 Na2 -40.65(6) . . . . ?
O6 Na1 Na3 Na2 64.86(8) . . . . ?
O2 Na1 Na3 Na2 131.22(6) . . . . ?
O11 Na1 Na3 Na2 -119.11(7) . . . . ?
O5 Na1 Na3 Na2 -147.20(8) . . . . ?
N4 Na1 Na3 Na2 4.02(12) . . . . ?
C15 Na1 Na3 Na2 112.22(6) . . . . ?
N3 C8 C9 N4 -93.6(3) . . . . ?
N3 C8 C9 C10 84.8(3) . . . . ?
N4 C9 C10 C11 2.6(4) . . . . ?
C8 C9 C10 C11 -175.7(2) . . . . ?
C9 C10 C11 C12 -1.8(4) . . . . ?
C10 C11 C12 C13 -0.6(4) . . . . ?
C11 C12 C13 N4 2.4(4) . . . . ?
C11 C12 C13 C14 -176.3(3) . . . . ?
N4 C13 C14 N5 -62.0(3) . . . . ?
C12 C13 C14 N5 116.8(3) . . . . ?
O1 Na1 C15 O2 166.85(19) . . . . ?
O6 Na1 C15 O2 88.79(18) . . . . ?
O11 Na1 C15 O2 -73.58(18) . . . . ?
O5 Na1 C15 O2 13.67(19) . . . . ?
N4 Na1 C15 O2 -148.65(18) . . . . ?
Na3 Na1 C15 O2 60.23(18) . . . . ?
O1 Na1 C15 N7 70.3(3) . . . . ?
O6 Na1 C15 N7 -7.8(2) . . . . ?
O2 Na1 C15 N7 -96.5(3) . . . . ?
O11 Na1 C15 N7 -170.1(2) . . . . ?
O5 Na1 C15 N7 -82.9(2) . . . . ?
N4 Na1 C15 N7 114.8(2) . . . . ?
Na3 Na1 C15 N7 -36.3(2) . . . . ?
O1 Na1 C15 N5 -62.4(2) . . . . ?
O6 Na1 C15 N5 -140.44(15) . . . . ?
O2 Na1 C15 N5 130.8(3) . . . . ?
O11 Na1 C15 N5 57.19(16) . . . . ?
O5 Na1 C15 N5 144.44(14) . . . . ?
N4 Na1 C15 N5 -17.88(14) . . . . ?
Na3 Na1 C15 N5 -169.00(13) . . . . ?
N7 C22 C23 N8 79.7(3) . . . . ?
N7 C22 C23 C24 -101.0(3) . . . . ?
N8 C23 C24 C25 0.1(4) . . . . ?
C22 C23 C24 C25 -179.3(2) . . . . ?
C23 C24 C25 C26 1.0(4) . . . . ?
C24 C25 C26 C27 -1.1(4) . . . . ?
C25 C26 C27 N8 0.0(4) . . . . ?
C25 C26 C27 C28 -179.6(2) . . . . ?
N8 C27 C28 N9 -79.6(3) . . . . ?
C26 C27 C28 N9 100.0(3) . . . . ?
N11 C36 C37 N12 -98.7(2) . . . . ?
N11 C36 C37 C38 79.5(3) . . . . ?
N12 C37 C38 C39 1.0(4) . . . . ?
C36 C37 C38 C39 -177.1(2) . . . . ?
C37 C38 C39 C40 -1.5(4) . . . . ?
C38 C39 C40 C41 0.6(4) . . . . ?
C39 C40 C41 N12 0.9(4) . . . . ?
C39 C40 C41 C42 179.1(2) . . . . ?
N12 C41 C42 N13 -61.3(3) . . . . ?
C40 C41 C42 N13 120.4(3) . . . . ?
N15 C50 C51 N16 82.6(3) . . . . ?
N15 C50 C51 C52 -97.9(3) . . . . ?
N16 C51 C52 C53 0.8(4) . . . . ?
C50 C51 C52 C53 -178.7(2) . . . . ?
C51 C52 C53 C54 0.8(4) . . . . ?
C52 C53 C54 C55 -1.6(4) . . . . ?
C53 C54 C55 N16 0.8(4) . . . . ?
C53 C54 C55 C56 -178.7(2) . . . . ?
N16 C55 C56 N1 -78.0(3) . . . . ?
C54 C55 C56 N1 101.6(3) . . . . ?
O1 C1 N1 C56 -12.7(3) . . . . ?
N3 C1 N1 C56 171.1(2) . . . . ?
O1 C1 N1 C2 -170.6(2) . . . . ?
N3 C1 N1 C2 13.1(3) . . . . ?
C55 C56 N1 C1 128.5(2) . . . . ?
C55 C56 N1 C2 -73.1(3) . . . . ?
N2 C2 N1 C1 -42.4(3) . . . . ?
N2 C2 N1 C56 159.0(2) . . . . ?
N1 C2 N2 C3 59.3(3) . . . . ?
N1 C2 N2 C4 -75.0(3) . . . . ?
N3 C3 N2 C2 -49.9(3) . . . . ?
N3 C3 N2 C4 85.5(3) . . . . ?
C5 C4 N2 C2 79.5(3) . . . . ?
C6 C4 N2 C2 -42.8(3) . . . . ?
C7 C4 N2 C2 -159.3(2) . . . . ?
C5 C4 N2 C3 -50.7(3) . . . . ?
C6 C4 N2 C3 -173.0(2) . . . . ?
C7 C4 N2 C3 70.4(3) . . . . ?
O1 C1 N3 C8 10.9(3) . . . . ?
N1 C1 N3 C8 -172.8(2) . . . . ?
O1 C1 N3 C3 179.1(2) . . . . ?
N1 C1 N3 C3 -4.6(3) . . . . ?
C9 C8 N3 C1 87.4(3) . . . . ?
C9 C8 N3 C3 -81.5(3) . . . . ?
N2 C3 N3 C1 24.5(3) . . . . ?
N2 C3 N3 C8 -167.2(2) . . . . ?
C10 C9 N4 C13 -0.9(3) . . . . ?
C8 C9 N4 C13 177.4(2) . . . . ?
C10 C9 N4 Na1 -157.79(19) . . . . ?
C8 C9 N4 Na1 20.6(3) . . . . ?
C12 C13 N4 C9 -1.6(3) . . . . ?
C14 C13 N4 C9 177.1(2) . . . . ?
C12 C13 N4 Na1 157.7(2) . . . . ?
C14 C13 N4 Na1 -23.6(3) . . . . ?
O1 Na1 N4 C9 9.43(18) . . . . ?
O6 Na1 N4 C9 -74.56(19) . . . . ?
O2 Na1 N4 C9 -162.66(18) . . . . ?
O11 Na1 N4 C9 97.84(19) . . . . ?
O5 Na1 N4 C9 79.9(3) . . . . ?
C15 Na1 N4 C9 -151.72(19) . . . . ?
Na3 Na1 N4 C9 -33.5(2) . . . . ?
O1 Na1 N4 C13 -148.09(16) . . . . ?
O6 Na1 N4 C13 127.92(16) . . . . ?
O2 Na1 N4 C13 39.82(16) . . . . ?
O11 Na1 N4 C13 -59.67(16) . . . . ?
O5 Na1 N4 C13 -77.6(3) . . . . ?
C15 Na1 N4 C13 50.77(16) . . . . ?
Na3 Na1 N4 C13 168.97(13) . . . . ?
O2 C15 N5 C16 174.6(2) . . . . ?
N7 C15 N5 C16 -5.7(3) . . . . ?
Na1 C15 N5 C16 136.5(2) . . . . ?
O2 C15 N5 C14 -4.3(4) . . . . ?
N7 C15 N5 C14 175.4(2) . . . . ?
Na1 C15 N5 C14 -42.4(2) . . . . ?
N6 C16 N5 C15 38.4(3) . . . . ?
N6 C16 N5 C14 -142.7(2) . . . . ?
C13 C14 N5 C15 114.8(3) . . . . ?
C13 C14 N5 C16 -64.2(3) . . . . ?
N7 C17 N6 C16 55.5(3) . . . . ?
N7 C17 N6 C18A -178.2(2) . . . . ?
N5 C16 N6 C17 -62.2(3) . . . . ?
N5 C16 N6 C18A 171.7(2) . . . . ?
C20A C18A N6 C17 -172.5(4) . . . . ?
C21A C18A N6 C17 67.3(4) . . . . ?
C19A C18A N6 C17 -53.2(4) . . . . ?
C20A C18A N6 C16 -49.3(4) . . . . ?
C21A C18A N6 C16 -169.5(4) . . . . ?
C19A C18A N6 C16 70.0(4) . . . . ?
O2 C15 N7 C17 177.8(2) . . . . ?
N5 C15 N7 C17 -2.0(3) . . . . ?
Na1 C15 N7 C17 -127.6(2) . . . . ?
O2 C15 N7 C22 0.1(4) . . . . ?
N5 C15 N7 C22 -179.7(2) . . . . ?
Na1 C15 N7 C22 54.7(3) . . . . ?
N6 C17 N7 C15 -24.1(3) . . . . ?
N6 C17 N7 C22 153.7(2) . . . . ?
C23 C22 N7 C15 -124.8(2) . . . . ?
C23 C22 N7 C17 57.4(3) . . . . ?
C26 C27 N8 C23 1.1(4) . . . . ?
C28 C27 N8 C23 -179.3(2) . . . . ?
C24 C23 N8 C27 -1.1(4) . . . . ?
C22 C23 N8 C27 178.2(2) . . . . ?
O3 C29 N9 C28 -14.3(3) . . . . ?
N11 C29 N9 C28 169.4(2) . . . . ?
O3 C29 N9 C30 -171.5(2) . . . . ?
N11 C29 N9 C30 12.2(3) . . . . ?
C27 C28 N9 C29 128.9(2) . . . . ?
C27 C28 N9 C30 -73.4(3) . . . . ?
N10 C30 N9 C29 -41.1(3) . . . . ?
N10 C30 N9 C28 160.9(2) . . . . ?
N11 C31 N10 C30 -50.5(3) . . . . ?
N11 C31 N10 C32 85.8(3) . . . . ?
N9 C30 N10 C31 58.9(3) . . . . ?
N9 C30 N10 C32 -76.9(3) . . . . ?
C35 C32 N10 C31 66.4(3) . . . . ?
C33 C32 N10 C31 -55.2(3) . . . . ?
C34 C32 N10 C31 -176.7(2) . . . . ?
C35 C32 N10 C30 -162.1(2) . . . . ?
C33 C32 N10 C30 76.3(3) . . . . ?
C34 C32 N10 C30 -45.2(3) . . . . ?
O3 C29 N11 C36 10.1(3) . . . . ?
N9 C29 N11 C36 -173.5(2) . . . . ?
O3 C29 N11 C31 179.2(2) . . . . ?
N9 C29 N11 C31 -4.5(3) . . . . ?
C37 C36 N11 C29 91.6(3) . . . . ?
C37 C36 N11 C31 -78.1(3) . . . . ?
N10 C31 N11 C29 25.2(3) . . . . ?
N10 C31 N11 C36 -165.5(2) . . . . ?
C38 C37 N12 C41 0.4(3) . . . . ?
C36 C37 N12 C41 178.6(2) . . . . ?
C38 C37 N12 Na2 -153.12(19) . . . . ?
C36 C37 N12 Na2 25.0(3) . . . . ?
C40 C41 N12 C37 -1.4(3) . . . . ?
C42 C41 N12 C37 -179.7(2) . . . . ?
C40 C41 N12 Na2 153.1(2) . . . . ?
C42 C41 N12 Na2 -25.2(3) . . . . ?
O3 Na2 N12 C37 5.31(17) . . . . ?
O4 Na2 N12 C37 -166.82(17) . . . . ?
O8 Na2 N12 C37 -79.94(18) . . . . ?
O22A Na2 N12 C37 93.1(3) 2_766 . . . ?
O7 Na2 N12 C37 97.5(3) . . . . ?
O22B Na2 N12 C37 91.8(6) 2_766 . . . ?
Na3 Na2 N12 C37 -46.9(2) . . . . ?
O3 Na2 N12 C41 -148.42(16) . . . . ?
O4 Na2 N12 C41 39.45(16) . . . . ?
O8 Na2 N12 C41 126.33(16) . . . . ?
O22A Na2 N12 C41 -60.7(2) 2_766 . . . ?
O7 Na2 N12 C41 -56.2(3) . . . . ?
O22B Na2 N12 C41 -61.9(6) 2_766 . . . ?
Na3 Na2 N12 C41 159.37(14) . . . . ?
O4 C43 N13 C42 -1.5(3) . . . . ?
N15 C43 N13 C42 176.7(2) . . . . ?
O4 C43 N13 C44 -175.9(2) . . . . ?
N15 C43 N13 C44 2.3(3) . . . . ?
C41 C42 N13 C43 107.7(2) . . . . ?
C41 C42 N13 C44 -77.6(3) . . . . ?
N14 C44 N13 C43 24.7(3) . . . . ?
N14 C44 N13 C42 -149.9(2) . . . . ?
N15 C45 N14 C44 56.2(3) . . . . ?
N15 C45 N14 C46 -77.2(3) . . . . ?
N13 C44 N14 C45 -52.1(3) . . . . ?
N13 C44 N14 C46 82.8(3) . . . . ?
C49 C46 N14 C45 -37.4(3) . . . . ?
C47 C46 N14 C45 85.0(3) . . . . ?
C48 C46 N14 C45 -154.0(2) . . . . ?
C49 C46 N14 C44 -166.8(2) . . . . ?
C47 C46 N14 C44 -44.3(3) . . . . ?
C48 C46 N14 C44 76.6(3) . . . . ?
O4 C43 N15 C50 0.5(3) . . . . ?
N13 C43 N15 C50 -177.8(2) . . . . ?
O4 C43 N15 C45 179.8(2) . . . . ?
N13 C43 N15 C45 1.6(3) . . . . ?
C51 C50 N15 C43 -124.8(2) . . . . ?
C51 C50 N15 C45 55.8(3) . . . . ?
N14 C45 N15 C43 -32.7(3) . . . . ?
N14 C45 N15 C50 146.7(2) . . . . ?
C54 C55 N16 C51 0.8(3) . . . . ?
C56 C55 N16 C51 -179.7(2) . . . . ?
C52 C51 N16 C55 -1.6(3) . . . . ?
C50 C51 N16 C55 177.9(2) . . . . ?
N3 C1 O1 Na1 -77.1(3) . . . . ?
N1 C1 O1 Na1 106.8(2) . . . . ?
O6 Na1 O1 C1 160.9(2) . . . . ?
O11 Na1 O1 C1 -40.4(2) . . . . ?
O5 Na1 O1 C1 -120.7(2) . . . . ?
N4 Na1 O1 C1 40.0(2) . . . . ?
C15 Na1 O1 C1 83.2(3) . . . . ?
Na3 Na1 O1 C1 -160.4(2) . . . . ?
N7 C15 O2 Na1 118.1(2) . . . . ?
N5 C15 O2 Na1 -62.2(3) . . . . ?
O6 Na1 O2 C15 -89.76(18) . . . . ?
O11 Na1 O2 C15 111.36(18) . . . . ?
O5 Na1 O2 C15 -167.66(17) . . . . ?
N4 Na1 O2 C15 30.46(18) . . . . ?
Na3 Na1 O2 C15 -126.31(17) . . . . ?
N11 C29 O3 Na2 -72.5(3) . . . . ?
N9 C29 O3 Na2 111.3(2) . . . . ?
O8 Na2 O3 C29 158.4(2) . . . . ?
O22A Na2 O3 C29 -46.2(3) 2_766 . . . ?
O7 Na2 O3 C29 -124.3(2) . . . . ?
O22B Na2 O3 C29 -47.3(5) 2_766 . . . ?
N12 Na2 O3 C29 38.8(2) . . . . ?
Na3 Na2 O3 C29 -162.2(2) . . . . ?
N15 C43 O4 Na2 115.8(2) . . . . ?
N13 C43 O4 Na2 -66.1(3) . . . . ?
O8 Na2 O4 C43 -87.22(17) . . . . ?
O22A Na2 O4 C43 117.2(2) 2_766 . . . ?
O7 Na2 O4 C43 -164.62(17) . . . . ?
O22B Na2 O4 C43 118.3(5) 2_766 . . . ?
N12 Na2 O4 C43 32.17(17) . . . . ?
Na3 Na2 O4 C43 -124.94(16) . . . . ?
O1 Na1 O5 Na3 -67.50(7) . . . . ?
O6 Na1 O5 Na3 20.58(7) . . . . ?
O2 Na1 O5 Na3 105.52(7) . . . . ?
O11 Na1 O5 Na3 -155.04(8) . . . . ?
N4 Na1 O5 Na3 -137.09(19) . . . . ?
C15 Na1 O5 Na3 100.56(8) . . . . ?
O9B Na3 O5 Na1 -127.56(16) . . . . ?
O9A Na3 O5 Na1 -109.90(17) . . . . ?
O8 Na3 O5 Na1 66.36(7) . . . . ?
O6 Na3 O5 Na1 -19.89(7) . . . . ?
O21A Na3 O5 Na1 149.15(9) . . . . ?
Na2 Na3 O5 Na1 45.39(10) . . . . ?
O1 Na1 O6 Na3 68.30(8) . . . . ?
O2 Na1 O6 Na3 -116.99(8) . . . . ?
O11 Na1 O6 Na3 -9.5(2) . . . . ?
O5 Na1 O6 Na3 -21.14(7) . . . . ?
N4 Na1 O6 Na3 150.01(7) . . . . ?
C15 Na1 O6 Na3 -138.37(8) . . . . ?
O9B Na3 O6 Na1 100.68(15) . . . . ?
O9A Na3 O6 Na1 105.56(15) . . . . ?
O8 Na3 O6 Na1 -75.16(8) . . . . ?
O7 Na3 O6 Na1 -152.44(7) . . . . ?
O5 Na3 O6 Na1 21.29(7) . . . . ?
O21A Na3 O6 Na1 -95.1(4) . . . . ?
Na2 Na3 O6 Na1 -114.86(6) . . . . ?
O9B Na3 O7 Na2 173.63(16) . . . . ?
O9A Na3 O7 Na2 155.67(17) . . . . ?
O8 Na3 O7 Na2 -20.51(7) . . . . ?
O6 Na3 O7 Na2 65.04(8) . . . . ?
O21A Na3 O7 Na2 -104.82(10) . . . . ?
Na1 Na3 O7 Na2 42.06(10) . . . . ?
O3 Na2 O7 Na3 -65.36(8) . . . . ?
O4 Na2 O7 Na3 107.31(7) . . . . ?
O8 Na2 O7 Na3 20.71(7) . . . . ?
O22A Na2 O7 Na3 -152.5(2) 2_766 . . . ?
O22B Na2 O7 Na3 -151.2(6) 2_766 . . . ?
N12 Na2 O7 Na3 -157.0(2) . . . . ?
O3 Na2 O8 Na3 72.00(7) . . . . ?
O4 Na2 O8 Na3 -112.49(7) . . . . ?
O22A Na2 O8 Na3 -5.1(5) 2_766 . . . ?
O7 Na2 O8 Na3 -20.93(7) . . . . ?
O22B Na2 O8 Na3 -3.1(11) 2_766 . . . ?
N12 Na2 O8 Na3 158.31(7) . . . . ?
O9B Na3 O8 Na2 118.0(6) . . . . ?
O7 Na3 O8 Na2 21.24(7) . . . . ?
O6 Na3 O8 Na2 -78.96(7) . . . . ?
O5 Na3 O8 Na2 -155.21(7) . . . . ?
O21A Na3 O8 Na2 97.06(8) . . . . ?
Na1 Na3 O8 Na2 -116.84(6) . . . . ?
O12 Cl1 O11 Na1 -107.8(2) . . . . ?
O13 Cl1 O11 Na1 131.5(2) . . . . ?
O14 Cl1 O11 Na1 12.5(3) . . . . ?
O1 Na1 O11 Cl1 -127.0(2) . . . . ?
O6 Na1 O11 Cl1 -49.1(4) . . . . ?
O2 Na1 O11 Cl1 55.8(2) . . . . ?
O5 Na1 O11 Cl1 -37.5(2) . . . . ?
N4 Na1 O11 Cl1 148.7(2) . . . . ?
C15 Na1 O11 Cl1 76.5(2) . . . . ?
Na3 Na1 O11 Cl1 -56.1(3) . . . . ?
O23A Cl2A O21A Na3 159.6(5) . . . . ?
O24A Cl2A O21A Na3 -77.5(4) . . . . ?
O22A Cl2A O21A Na3 40.2(5) . . . . ?
O9B Na3 O21A Cl2A 66.3(4) . . . . ?
O9A Na3 O21A Cl2A 60.4(4) . . . . ?
O8 Na3 O21A Cl2A -118.6(3) . . . . ?
O7 Na3 O21A Cl2A -38.9(3) . . . . ?
O6 Na3 O21A Cl2A -98.4(5) . . . . ?
O5 Na3 O21A Cl2A 148.2(3) . . . . ?
Na2 Na3 O21A Cl2A -78.9(3) . . . . ?
Na1 Na3 O21A Cl2A -179.0(3) . . . . ?
O23A Cl2A O22A Na2 120.4(11) . . . 2_766 ?
O24A Cl2A O22A Na2 -0.1(13) . . . 2_766 ?
O21A Cl2A O22A Na2 -121.5(11) . . . 2_766 ?
O23B Cl2B O22B Na2 138.4(19) . . . 2_766 ?
O24B Cl2B O22B Na2 -98.7(19) . . . 2_766 ?
O21B Cl2B O22B Na2 21(2) . . . 2_766 ?
O9A Na3 O9B C9B -172.8(11) . . . . ?
O8 Na3 O9B C9B 5.9(10) . . . . ?
O7 Na3 O9B C9B 99.6(6) . . . . ?
O6 Na3 O9B C9B -156.4(6) . . . . ?
O5 Na3 O9B C9B -82.3(6) . . . . ?
O21A Na3 O9B C9B 26.7(6) . . . . ?
Na2 Na3 O9B C9B 106.9(6) . . . . ?
Na1 Na3 O9B C9B -116.1(6) . . . . ?
